data_1543706
loop_
_publ_author_name
'Waters, Jordan'
'Everitt, Thomas'
'Myers, William'
'Goicoechea, Jose M.'

_publ_section_title
;
 N-heterocyclic carbene induced reductive coupling of phosphorus
 tribromide. Isolation of a bromine bridged P--P bond and its subsequent
 reactivity.
;
_journal_name_full 'Chem. Sci.'
_journal_paper_doi 10.1039/C6SC02343F
_journal_year 2016
_chemical_formula_moiety 'C54 H72 Br3 N4 P2, C32 H12 B F24'
_chemical_formula_sum 'C86 H84 B Br3 F24 N4 P2'
_chemical_formula_weight 1942.05
_chemical_name_systematic
;
 [{(IPr)PBr}2Br][BArF]
;
_space_group_crystal_system triclinic
_space_group_IT_number 2
_space_group_name_Hall '-P 1'
_space_group_name_H-M_alt 'P -1'
_symmetry_space_group_name_Hall '-P 1'
_symmetry_space_group_name_H-M 'P -1'
_atom_sites_solution_hydrogens geom
_audit_creation_method SHELXL-2013
_audit_update_record
;
2016-05-19 deposited with the CCDC.
2016-07-20 downloaded from the CCDC.
;
_cell_angle_alpha 90.4750(10)
_cell_angle_beta 99.0270(10)
_cell_angle_gamma 105.7270(10)
_cell_formula_units_Z 4
_cell_length_a 12.82070(10)
_cell_length_b 23.5342(3)
_cell_length_c 30.8558(4)
_cell_measurement_reflns_used 70343
_cell_measurement_temperature 150(2)
_cell_measurement_theta_max 75.9688
_cell_measurement_theta_min 3.4101
_cell_volume 8837.79(18)
_computing_cell_refinement
;
CrysAlisPro, Agilent Technologies,
Version 1.171.35.21 (release 20-01-2012 CrysAlis171 .NET)
(compiled Jan 23 2012,18:06:46)
;
_computing_data_collection
;
CrysAlisPro, Agilent Technologies,
Version 1.171.35.21 (release 20-01-2012 CrysAlis171 .NET)
(compiled Jan 23 2012,18:06:46)
;
_computing_data_reduction
;
CrysAlisPro, Agilent Technologies,
Version 1.171.35.21 (release 20-01-2012 CrysAlis171 .NET)
(compiled Jan 23 2012,18:06:46)
;
_computing_molecular_graphics 'WinGX (Farrugia, 2005)'
_computing_publication_material 'XCIF (Sheldrick, 2001)'
_computing_structure_refinement 'SHELXL-2013 (Sheldrick, 2013)'
_computing_structure_solution 'SHELXS-97 (Sheldrick, 1990)'
_diffrn_ambient_temperature 150(2)
_diffrn_detector_area_resol_mean 10.4102
_diffrn_measured_fraction_theta_full 1.000
_diffrn_measured_fraction_theta_max 0.988
_diffrn_measurement_device_type 'SuperNova, Dual, Cu at zero, Atlas'
_diffrn_measurement_method '\w scans'
_diffrn_radiation_monochromator mirror
_diffrn_radiation_source 'SuperNova (Cu) X-ray Source'
_diffrn_radiation_type 'Cu K\a'
_diffrn_radiation_wavelength 1.54178
_diffrn_reflns_av_R_equivalents 0.0257
_diffrn_reflns_av_unetI/netI 0.0208
_diffrn_reflns_Laue_measured_fraction_full 1.000
_diffrn_reflns_Laue_measured_fraction_max 0.988
_diffrn_reflns_limit_h_max 11
_diffrn_reflns_limit_h_min -15
_diffrn_reflns_limit_k_max 29
_diffrn_reflns_limit_k_min -29
_diffrn_reflns_limit_l_max 38
_diffrn_reflns_limit_l_min -38
_diffrn_reflns_number 127655
_diffrn_reflns_point_group_measured_fraction_full 1.000
_diffrn_reflns_point_group_measured_fraction_max 0.988
_diffrn_reflns_theta_full 67.679
_diffrn_reflns_theta_max 76.146
_diffrn_reflns_theta_min 3.413
_exptl_absorpt_coefficient_mu 2.880
_exptl_absorpt_correction_T_max 1.00000
_exptl_absorpt_correction_T_min 0.82244
_exptl_absorpt_correction_type multi-scan
_exptl_absorpt_process_details
;
CrysAlisPro, Agilent Technologies,
Version 1.171.35.21 (release 20-01-2012 CrysAlis171 .NET)
(compiled Jan 23 2012,18:06:46)
Empirical absorption correction using spherical harmonics,
 implemented in SCALE3 ABSPACK scaling algorithm.
;
_exptl_crystal_colour red
_exptl_crystal_density_diffrn 1.460
_exptl_crystal_description block
_exptl_crystal_F_000 3936
_exptl_crystal_recrystallization_method 'Re-crystallisation from solvent'
_exptl_crystal_size_max 0.260
_exptl_crystal_size_mid 0.260
_exptl_crystal_size_min 0.120
_refine_diff_density_max 1.473
_refine_diff_density_min -0.876
_refine_diff_density_rms 0.072
_refine_ls_extinction_method none
_refine_ls_goodness_of_fit_ref 1.025
_refine_ls_hydrogen_treatment constr
_refine_ls_matrix_type full
_refine_ls_number_parameters 2283
_refine_ls_number_reflns 36533
_refine_ls_number_restraints 31
_refine_ls_restrained_S_all 1.026
_refine_ls_R_factor_all 0.0473
_refine_ls_R_factor_gt 0.0427
_refine_ls_shift/su_max 0.005
_refine_ls_shift/su_mean 0.000
_refine_ls_structure_factor_coef Fsqd
_refine_ls_weighting_details 'w=1/[\s^2^(Fo^2^)+(0.0643P)^2^+10.7958P] where P=(Fo^2^+2Fc^2^)/3'
_refine_ls_weighting_scheme calc
_refine_ls_wR_factor_gt 0.1163
_refine_ls_wR_factor_ref 0.1209
_reflns_Friedel_coverage 0.000
_reflns_number_gt 33010
_reflns_number_total 36533
_reflns_threshold_expression 'I > 2\s(I)'
_cod_data_source_file c6sc02343f2.cif
_cod_data_source_block shelx
_cod_database_code 1543706
_shelx_space_group_comment
;
The symmetry employed for this shelxl refinement is uniquely defined
by the following loop, which should always be used as a source of
symmetry information in preference to the above space-group names.
They are only intended as comments.
;
_shelx_estimated_absorpt_t_min 0.521
_shelx_estimated_absorpt_t_max 0.724
_shelxl_version_number 2013-4
_solvent_exptl_crystal_recrystallization_method 'THF, hexane'

loop_
_space_group_symop_operation_xyz
'x, y, z'
'-x, -y, -z'

loop_
_atom_site_label
_atom_site_type_symbol
_atom_site_fract_x
_atom_site_fract_y
_atom_site_fract_z
_atom_site_U_iso_or_equiv
_atom_site_adp_type
_atom_site_occupancy
_atom_site_site_symmetry_order
_atom_site_calc_flag
_atom_site_refinement_flags_posn
_atom_site_refinement_flags_adp
_atom_site_refinement_flags_occupancy
_atom_site_disorder_assembly
_atom_site_disorder_group
P1 P 0.35380(5) 0.68992(2) 0.00788(2) 0.02244(11) Uani 1 1 d . . . . .
P2 P 0.29090(4) 0.76467(2) 0.02985(2) 0.02147(11) Uani 1 1 d . . . . .
Br1 Br 0.51136(2) 0.78076(2) 0.05673(2) 0.03398(6) Uani 1 1 d . . . . .
Br2 Br 0.20208(2) 0.62570(2) -0.03304(2) 0.03401(7) Uani 1 1 d . . . . .
Br3 Br 0.10591(2) 0.73754(2) 0.00132(2) 0.02940(6) Uani 1 1 d . . . . .
C1 C 0.41612(17) 0.72501(9) -0.03951(7) 0.0193(4) Uani 1 1 d . . . . .
N1 N 0.50251(14) 0.70888(8) -0.05090(6) 0.0208(4) Uani 1 1 d . . . . .
C2 C 0.53929(18) 0.74127(10) -0.08518(8) 0.0249(4) Uani 1 1 d . . . . .
H2 H 0.5989 0.7385 -0.0991 0.030 Uiso 1 1 calc R U . . .
C3 C 0.47496(18) 0.77748(10) -0.09519(7) 0.0233(4) Uani 1 1 d . . . . .
H3 H 0.4811 0.8053 -0.1174 0.028 Uiso 1 1 calc R U . . .
N2 N 0.39833(14) 0.76686(8) -0.06723(6) 0.0196(3) Uani 1 1 d . . . . .
C4 C 0.54460(18) 0.66060(10) -0.03398(8) 0.0257(5) Uani 1 1 d . . . . .
C5 C 0.49029(19) 0.60366(11) -0.05274(9) 0.0297(5) Uani 1 1 d . . . . .
C6 C 0.5340(2) 0.55815(12) -0.03698(11) 0.0416(7) Uani 1 1 d . . . . .
H6 H 0.5005 0.5189 -0.0489 0.050 Uiso 1 1 calc R U . . .
C7 C 0.6250(3) 0.56905(15) -0.00442(12) 0.0497(8) Uani 1 1 d . . . . .
H7 H 0.6517 0.5371 0.0066 0.060 Uiso 1 1 calc R U . . .
C8 C 0.6772(2) 0.62554(15) 0.01223(11) 0.0430(7) Uani 1 1 d . . . . .
H8 H 0.7395 0.6321 0.0347 0.052 Uiso 1 1 calc R U . . .
C9 C 0.6411(2) 0.67379(12) -0.00306(9) 0.0327(5) Uani 1 1 d . . . . .
C10 C 0.3949(2) 0.59147(11) -0.09086(9) 0.0321(5) Uani 1 1 d . . . . .
H10 H 0.3569 0.6232 -0.0893 0.039 Uiso 1 1 calc R U . . .
C11 C 0.3100(3) 0.53213(13) -0.08880(13) 0.0485(8) Uani 1 1 d . . . . .
H11A H 0.3432 0.4999 -0.0928 0.073 Uiso 1 1 calc R U . . .
H11B H 0.2469 0.5285 -0.1121 0.073 Uiso 1 1 calc R U . . .
H11C H 0.2857 0.5299 -0.0602 0.073 Uiso 1 1 calc R U . . .
C12 C 0.4362(3) 0.59471(15) -0.13500(11) 0.0466(7) Uani 1 1 d . . . . .
H12A H 0.4883 0.6335 -0.1365 0.070 Uiso 1 1 calc R U . . .
H12B H 0.3739 0.5891 -0.1590 0.070 Uiso 1 1 calc R U . . .
H12C H 0.4729 0.5636 -0.1377 0.070 Uiso 1 1 calc R U . . .
C13 C 0.7119(2) 0.73638(14) 0.00961(10) 0.0408(6) Uani 1 1 d . . . . .
H13 H 0.6647 0.7639 0.0031 0.049 Uiso 1 1 calc R U . . .
C14 C 0.7639(3) 0.7461(2) 0.05818(12) 0.0603(9) Uani 1 1 d . . . . .
H14A H 0.7068 0.7322 0.0764 0.090 Uiso 1 1 calc R U . . .
H14B H 0.7993 0.7883 0.0651 0.090 Uiso 1 1 calc R U . . .
H14C H 0.8189 0.7240 0.0642 0.090 Uiso 1 1 calc R U . . .
C15 C 0.8026(2) 0.75166(16) -0.01903(12) 0.0502(8) Uani 1 1 d . . . . .
H15A H 0.8474 0.7925 -0.0118 0.075 Uiso 1 1 calc R U . . .
H15B H 0.7691 0.7474 -0.0501 0.075 Uiso 1 1 calc R U . . .
H15C H 0.8492 0.7248 -0.0134 0.075 Uiso 1 1 calc R U . . .
C16 C 0.30700(18) 0.79336(9) -0.07380(7) 0.0207(4) Uani 1 1 d . . . . .
C17 C 0.21432(19) 0.76405(10) -0.10399(8) 0.0247(4) Uani 1 1 d . . . . .
C18 C 0.1295(2) 0.79139(12) -0.11195(9) 0.0329(5) Uani 1 1 d . . . . .
H18 H 0.0641 0.7726 -0.1316 0.039 Uiso 1 1 calc R U . . .
C19 C 0.1400(2) 0.84531(13) -0.09156(10) 0.0377(6) Uani 1 1 d . . . . .
H19 H 0.0813 0.8631 -0.0972 0.045 Uiso 1 1 calc R U . . .
C20 C 0.2346(2) 0.87404(11) -0.06304(9) 0.0338(5) Uani 1 1 d . . . . .
H20 H 0.2400 0.9115 -0.0497 0.041 Uiso 1 1 calc R U . . .
C21 C 0.3223(2) 0.84908(10) -0.05349(7) 0.0248(4) Uani 1 1 d . . . . .
C22 C 0.2077(2) 0.70763(11) -0.12998(8) 0.0293(5) Uani 1 1 d . . . . .
H22 H 0.2591 0.6876 -0.1128 0.035 Uiso 1 1 calc R U . . .
C23 C 0.0929(2) 0.66393(13) -0.13778(11) 0.0413(6) Uani 1 1 d . . . . .
H23A H 0.0668 0.6562 -0.1096 0.062 Uiso 1 1 calc R U . . .
H23B H 0.0962 0.6268 -0.1514 0.062 Uiso 1 1 calc R U . . .
H23C H 0.0424 0.6808 -0.1573 0.062 Uiso 1 1 calc R U . . .
C24 C 0.2460(3) 0.72221(15) -0.17427(10) 0.0451(7) Uani 1 1 d . . . . .
H24A H 0.1946 0.7400 -0.1924 0.068 Uiso 1 1 calc R U . . .
H24B H 0.2482 0.6859 -0.1893 0.068 Uiso 1 1 calc R U . . .
H24C H 0.3195 0.7501 -0.1693 0.068 Uiso 1 1 calc R U . . .
C25 C 0.4304(2) 0.88245(10) -0.02566(8) 0.0280(5) Uani 1 1 d . . . . .
H25 H 0.4688 0.8529 -0.0135 0.034 Uiso 1 1 calc R U . . .
C26 C 0.4165(3) 0.91925(11) 0.01278(9) 0.0376(6) Uani 1 1 d . . . . .
H26A H 0.3895 0.9524 0.0016 0.056 Uiso 1 1 calc R U . . .
H26B H 0.4875 0.9345 0.0321 0.056 Uiso 1 1 calc R U . . .
H26C H 0.3636 0.8945 0.0294 0.056 Uiso 1 1 calc R U . . .
C27 C 0.5032(2) 0.92238(12) -0.05458(9) 0.0387(6) Uani 1 1 d . . . . .
H27A H 0.4680 0.9524 -0.0664 0.058 Uiso 1 1 calc R U . . .
H27B H 0.5134 0.8984 -0.0789 0.058 Uiso 1 1 calc R U . . .
H27C H 0.5749 0.9418 -0.0370 0.058 Uiso 1 1 calc R U . . .
C28 C 0.26887(17) 0.74204(10) 0.08640(7) 0.0222(4) Uani 1 1 d . . . . .
N3 N 0.27006(17) 0.78457(9) 0.11671(6) 0.0273(4) Uani 1 1 d . . . . .
C29 C 0.2309(2) 0.75845(12) 0.15274(8) 0.0372(6) Uani 1 1 d . . . . .
H29 H 0.2220 0.7783 0.1782 0.045 Uiso 1 1 calc R U . . .
C30 C 0.2074(2) 0.69963(12) 0.14534(8) 0.0351(6) Uani 1 1 d . . . . .
H30 H 0.1792 0.6703 0.1647 0.042 Uiso 1 1 calc R U . . .
N4 N 0.23156(16) 0.68960(9) 0.10443(6) 0.0251(4) Uani 1 1 d . . . . .
C31 C 0.3115(2) 0.84881(10) 0.11637(7) 0.0271(5) Uani 1 1 d . . . . .
C32 C 0.4211(2) 0.87464(11) 0.13654(8) 0.0312(5) Uani 1 1 d . . . . .
C33 C 0.4558(2) 0.93644(12) 0.13934(9) 0.0371(6) Uani 1 1 d . . . . .
H33 H 0.5295 0.9560 0.1520 0.045 Uiso 1 1 calc R U . . .
C34 C 0.3854(2) 0.96968(12) 0.12414(9) 0.0390(6) Uani 1 1 d . . . . .
H34 H 0.4112 1.0116 0.1265 0.047 Uiso 1 1 calc R U . . .
C35 C 0.2785(2) 0.94279(12) 0.10565(9) 0.0373(6) Uani 1 1 d . . . . .
H35 H 0.2312 0.9664 0.0955 0.045 Uiso 1 1 calc R U . . .
C36 C 0.2380(2) 0.88133(11) 0.10153(8) 0.0309(5) Uani 1 1 d . . . . .
C37 C 0.4969(2) 0.83985(13) 0.15791(9) 0.0404(6) Uani 1 1 d . . . . .
H37 H 0.4731 0.7993 0.1433 0.048 Uiso 1 1 calc R U . . .
C38 C 0.6170(3) 0.86799(17) 0.15317(13) 0.0582(9) Uani 1 1 d . . . . .
H38A H 0.6214 0.8765 0.1224 0.087 Uiso 1 1 calc R U . . .
H38B H 0.6607 0.8406 0.1626 0.087 Uiso 1 1 calc R U . . .
H38C H 0.6457 0.9048 0.1715 0.087 Uiso 1 1 calc R U . . .
C39 C 0.4879(4) 0.83399(18) 0.20695(11) 0.0621(10) Uani 1 1 d . . . . .
H39A H 0.5076 0.8734 0.2216 0.093 Uiso 1 1 calc R U . . .
H39B H 0.5380 0.8119 0.2206 0.093 Uiso 1 1 calc R U . . .
H39C H 0.4123 0.8129 0.2099 0.093 Uiso 1 1 calc R U . . .
C40 C 0.1165(2) 0.85405(13) 0.08434(10) 0.0381(6) Uani 1 1 d . . . . .
H40 H 0.1038 0.8105 0.0791 0.046 Uiso 1 1 calc R U . . .
C41 C 0.0791(3) 0.87942(15) 0.04095(11) 0.0510(8) Uani 1 1 d . . . . .
H41A H 0.0908 0.9221 0.0455 0.076 Uiso 1 1 calc R U . . .
H41B H 0.0009 0.8604 0.0308 0.076 Uiso 1 1 calc R U . . .
H41C H 0.1217 0.8720 0.0188 0.076 Uiso 1 1 calc R U . . .
C42 C 0.0493(3) 0.86387(19) 0.11917(13) 0.0593(9) Uani 1 1 d . . . . .
H42A H 0.0704 0.8449 0.1460 0.089 Uiso 1 1 calc R U . . .
H42B H -0.0291 0.8467 0.1081 0.089 Uiso 1 1 calc R U . . .
H42C H 0.0635 0.9064 0.1257 0.089 Uiso 1 1 calc R U . . .
C43 C 0.22142(19) 0.62939(10) 0.08893(7) 0.0244(4) Uani 1 1 d . . . . .
C44 C 0.3153(2) 0.60863(12) 0.09773(8) 0.0323(5) Uani 1 1 d . . . . .
C45 C 0.3018(2) 0.54968(13) 0.08627(10) 0.0396(6) Uani 1 1 d . . . . .
H45 H 0.3636 0.5342 0.0908 0.048 Uiso 1 1 calc R U . . .
C46 C 0.2001(3) 0.51315(13) 0.06842(10) 0.0401(6) Uani 1 1 d . . . . .
H46 H 0.1931 0.4730 0.0607 0.048 Uiso 1 1 calc R U . . .
C47 C 0.1085(2) 0.53407(12) 0.06155(9) 0.0349(5) Uani 1 1 d . . . . .
H47 H 0.0390 0.5080 0.0497 0.042 Uiso 1 1 calc R U . . .
C48 C 0.11694(19) 0.59330(10) 0.07186(8) 0.0263(5) Uani 1 1 d . . . . .
C49 C 0.4248(2) 0.64694(15) 0.12178(10) 0.0429(7) Uani 1 1 d . . . . .
H49 H 0.4283 0.6891 0.1161 0.051 Uiso 1 1 calc R U . . .
C50 C 0.5226(3) 0.6331(2) 0.10557(15) 0.0645(11) Uani 1 1 d . . . . .
H50A H 0.5908 0.6618 0.1193 0.097 Uiso 1 1 calc R U . . .
H50B H 0.5144 0.6354 0.0736 0.097 Uiso 1 1 calc R U . . .
H50C H 0.5252 0.5932 0.1135 0.097 Uiso 1 1 calc R U . . .
C51 C 0.4327(3) 0.6399(2) 0.17127(12) 0.0664(11) Uani 1 1 d . . . . .
H51A H 0.3720 0.6510 0.1816 0.100 Uiso 1 1 calc R U . . .
H51B H 0.5028 0.6656 0.1864 0.100 Uiso 1 1 calc R U . . .
H51C H 0.4285 0.5987 0.1776 0.100 Uiso 1 1 calc R U . . .
C52 C 0.0145(2) 0.61472(11) 0.06553(8) 0.0305(5) Uani 1 1 d . . . . .
H52 H 0.0377 0.6589 0.0667 0.037 Uiso 1 1 calc R U . . .
C53 C -0.0573(2) 0.59273(14) 0.02102(9) 0.0381(6) Uani 1 1 d . . . . .
H53A H -0.0112 0.5989 -0.0020 0.057 Uiso 1 1 calc R U . . .
H53B H -0.1125 0.6146 0.0149 0.057 Uiso 1 1 calc R U . . .
H53C H -0.0941 0.5505 0.0216 0.057 Uiso 1 1 calc R U . . .
C54 C -0.0519(2) 0.59484(15) 0.10267(10) 0.0437(7) Uani 1 1 d . . . . .
H54A H -0.0745 0.5516 0.1024 0.066 Uiso 1 1 calc R U . . .
H54B H -0.1172 0.6095 0.0984 0.066 Uiso 1 1 calc R U . . .
H54C H -0.0064 0.6108 0.1310 0.066 Uiso 1 1 calc R U . . .
P3 P 0.23034(5) 0.79400(2) 0.49493(2) 0.02352(11) Uani 1 1 d . . . . .
P4 P 0.24076(5) 0.75704(2) 0.42836(2) 0.02375(11) Uani 1 1 d . . . . .
Br4 Br 0.16201(2) 0.67397(2) 0.48433(2) 0.03284(6) Uani 1 1 d . . . . .
Br5 Br 0.29381(2) 0.89498(2) 0.49081(2) 0.03382(6) Uani 1 1 d . . . . .
Br6 Br 0.29780(2) 0.83824(2) 0.38822(2) 0.03565(7) Uani 1 1 d . . . . .
C55 C 0.36511(19) 0.79002(9) 0.52648(7) 0.0225(4) Uani 1 1 d . . . . .
N5 N 0.37441(17) 0.78759(8) 0.57075(6) 0.0252(4) Uani 1 1 d . . . . .
C56 C 0.4829(2) 0.79873(12) 0.58914(8) 0.0322(5) Uani 1 1 d . . . . .
H56 H 0.5114 0.8004 0.6196 0.039 Uiso 1 1 calc R U . . .
C57 C 0.5418(2) 0.80688(11) 0.55595(8) 0.0315(5) Uani 1 1 d . . . . .
H57 H 0.6194 0.8151 0.5587 0.038 Uiso 1 1 calc R U . . .
N6 N 0.46833(16) 0.80111(8) 0.51732(6) 0.0237(4) Uani 1 1 d . . . . .
C58 C 0.2863(2) 0.77098(11) 0.59684(8) 0.0298(5) Uani 1 1 d . . . . .
C59 C 0.2479(2) 0.71069(12) 0.60477(8) 0.0342(5) Uani 1 1 d . . . . .
C60 C 0.1652(3) 0.69621(14) 0.63048(10) 0.0444(7) Uani 1 1 d . . . . .
H60 H 0.1348 0.6559 0.6360 0.053 Uiso 1 1 calc R U . . .
C61 C 0.1265(3) 0.73924(16) 0.64814(11) 0.0513(8) Uani 1 1 d . . . . .
H61 H 0.0697 0.7281 0.6654 0.062 Uiso 1 1 calc R U . . .
C62 C 0.1694(3) 0.79807(15) 0.64094(10) 0.0466(7) Uani 1 1 d . . . . .
H62 H 0.1428 0.8270 0.6538 0.056 Uiso 1 1 calc R U . . .
C63 C 0.2514(2) 0.81582(12) 0.61506(8) 0.0355(6) Uani 1 1 d . . . . .
C64 C 0.2950(3) 0.66333(12) 0.58807(9) 0.0378(6) Uani 1 1 d . . . . .
H64 H 0.3201 0.6760 0.5597 0.045 Uiso 1 1 calc R U . . .
C65 C 0.2095(3) 0.60309(13) 0.57910(11) 0.0517(8) Uani 1 1 d . . . . .
H65A H 0.2369 0.5770 0.5617 0.078 Uiso 1 1 calc R U . . .
H65B H 0.1409 0.6082 0.5628 0.078 Uiso 1 1 calc R U . . .
H65C H 0.1958 0.5855 0.6071 0.078 Uiso 1 1 calc R U . . .
C66 C 0.3944(3) 0.65673(15) 0.61990(10) 0.0475(7) Uani 1 1 d . . . . .
H66A H 0.4483 0.6955 0.6265 0.071 Uiso 1 1 calc R U . . .
H66B H 0.4279 0.6297 0.6065 0.071 Uiso 1 1 calc R U . . .
H66C H 0.3709 0.6408 0.6471 0.071 Uiso 1 1 calc R U . . .
C67 C 0.3013(3) 0.88076(12) 0.60914(10) 0.0410(6) Uani 1 1 d . . . . .
H67 H 0.3425 0.8840 0.5839 0.049 Uiso 1 1 calc R U . . .
C68 C 0.2138(3) 0.91381(15) 0.59860(13) 0.0552(8) Uani 1 1 d . . . . .
H68A H 0.1586 0.8932 0.5738 0.083 Uiso 1 1 calc R U . . .
H68B H 0.2483 0.9541 0.5909 0.083 Uiso 1 1 calc R U . . .
H68C H 0.1784 0.9154 0.6243 0.083 Uiso 1 1 calc R U . . .
C69 C 0.3834(3) 0.90823(16) 0.65042(12) 0.0607(9) Uani 1 1 d . . . . .
H69A H 0.3447 0.9057 0.6756 0.091 Uiso 1 1 calc R U . . .
H69B H 0.4186 0.9498 0.6461 0.091 Uiso 1 1 calc R U . . .
H69C H 0.4395 0.8868 0.6560 0.091 Uiso 1 1 calc R U . . .
C70 C 0.50486(19) 0.80060(10) 0.47498(8) 0.0254(4) Uani 1 1 d . . . . .
C71 C 0.4943(2) 0.74500(11) 0.45467(8) 0.0296(5) Uani 1 1 d . . . . .
C72 C 0.5351(2) 0.74496(13) 0.41559(10) 0.0394(6) Uani 1 1 d . . . . .
H72 H 0.5270 0.7085 0.4002 0.047 Uiso 1 1 calc R U . . .
C73 C 0.5876(3) 0.79740(14) 0.39872(10) 0.0451(7) Uani 1 1 d . . . . .
H73 H 0.6145 0.7965 0.3718 0.054 Uiso 1 1 calc R U . . .
C74 C 0.6012(2) 0.85069(13) 0.42039(10) 0.0401(6) Uani 1 1 d . . . . .
H74 H 0.6393 0.8860 0.4086 0.048 Uiso 1 1 calc R U . . .
C75 C 0.5601(2) 0.85398(11) 0.45938(8) 0.0305(5) Uani 1 1 d . . . . .
C76 C 0.4459(2) 0.68721(11) 0.47532(9) 0.0323(5) Uani 1 1 d . . . . .
H76 H 0.3906 0.6941 0.4928 0.039 Uiso 1 1 calc R U . . .
C77 C 0.3867(3) 0.63670(12) 0.44143(11) 0.0418(6) Uani 1 1 d . . . . .
H77A H 0.3340 0.6495 0.4200 0.063 Uiso 1 1 calc R U . . .
H77B H 0.3477 0.6027 0.4562 0.063 Uiso 1 1 calc R U . . .
H77C H 0.4405 0.6254 0.4263 0.063 Uiso 1 1 calc R U . . .
C78 C 0.5356(3) 0.66996(13) 0.50728(10) 0.0422(6) Uani 1 1 d . . . . .
H78A H 0.5885 0.6603 0.4908 0.063 Uiso 1 1 calc R U . . .
H78B H 0.5019 0.6354 0.5229 0.063 Uiso 1 1 calc R U . . .
H78C H 0.5735 0.7031 0.5285 0.063 Uiso 1 1 calc R U . . .
C79 C 0.5799(2) 0.91390(11) 0.48275(9) 0.0361(6) Uani 1 1 d . . . . .
H79 H 0.5333 0.9089 0.5064 0.043 Uiso 1 1 calc R U . . .
C80 C 0.5478(3) 0.95857(12) 0.45144(10) 0.0429(7) Uani 1 1 d . . . . .
H80A H 0.5974 0.9671 0.4297 0.064 Uiso 1 1 calc R U . . .
H80B H 0.5534 0.9952 0.4682 0.064 Uiso 1 1 calc R U . . .
H80C H 0.4721 0.9421 0.4364 0.064 Uiso 1 1 calc R U . . .
C81 C 0.7009(3) 0.93696(15) 0.50457(12) 0.0538(8) Uani 1 1 d . . . . .
H81A H 0.7204 0.9076 0.5243 0.081 Uiso 1 1 calc R U . . .
H81B H 0.7116 0.9741 0.5215 0.081 Uiso 1 1 calc R U . . .
H81C H 0.7478 0.9439 0.4819 0.081 Uiso 1 1 calc R U . . .
C82 C 0.09469(19) 0.74322(10) 0.40198(8) 0.0251(4) Uani 1 1 d . . . . .
N7 N 0.05481(18) 0.70070(9) 0.36896(7) 0.0300(4) Uani 1 1 d . . . . .
C83 C -0.0464(2) 0.70460(14) 0.34846(10) 0.0434(7) Uani 1 1 d . . . . .
H83 H -0.0918 0.6801 0.3243 0.052 Uiso 1 1 calc R U . . .
C84 C -0.0688(2) 0.74918(14) 0.36880(10) 0.0446(7) Uani 1 1 d . . . . .
H84 H -0.1331 0.7622 0.3616 0.053 Uiso 1 1 calc R U . . .
N8 N 0.01787(17) 0.77283(10) 0.40205(7) 0.0296(4) Uani 1 1 d . . . . .
C85 C 0.1049(2) 0.65446(11) 0.35837(8) 0.0335(5) Uani 1 1 d . . . . .
C86 C 0.0699(3) 0.59936(12) 0.37633(10) 0.0426(7) Uani 1 1 d . . . . .
C87 C 0.1228(3) 0.55735(13) 0.36683(11) 0.0544(9) Uani 1 1 d . . . . .
H87 H 0.1026 0.5195 0.3786 0.065 Uiso 1 1 calc R U . . .
C88 C 0.2032(4) 0.56913(15) 0.34093(11) 0.0562(9) Uani 1 1 d . . . . .
H88 H 0.2402 0.5403 0.3362 0.067 Uiso 1 1 calc R U . . .
C89 C 0.2303(3) 0.62239(15) 0.32183(10) 0.0476(7) Uani 1 1 d . . . . .
H89 H 0.2837 0.6292 0.3029 0.057 Uiso 1 1 calc R U . . .
C90 C 0.1810(2) 0.66666(12) 0.32952(9) 0.0361(6) Uani 1 1 d . . . . .
C91 C -0.0269(3) 0.58344(14) 0.40090(12) 0.0542(8) Uani 1 1 d . . . . .
H91 H -0.0339 0.6206 0.4146 0.065 Uiso 1 1 calc R U . . .
C92 C -0.0132(4) 0.54067(16) 0.43744(14) 0.0755(13) Uani 1 1 d . . . . .
H92A H -0.0169 0.5020 0.4242 0.113 Uiso 1 1 calc R U . . .
H92B H -0.0720 0.5364 0.4550 0.113 Uiso 1 1 calc R U . . .
H92C H 0.0582 0.5564 0.4564 0.113 Uiso 1 1 calc R U . . .
C93 C -0.1329(4) 0.55563(19) 0.36824(16) 0.0782(13) Uani 1 1 d . . . . .
H93A H -0.1433 0.5836 0.3457 0.117 Uiso 1 1 calc R U . . .
H93B H -0.1957 0.5463 0.3839 0.117 Uiso 1 1 calc R U . . .
H93C H -0.1272 0.5193 0.3543 0.117 Uiso 1 1 calc R U . . .
C94 C 0.1996(3) 0.72093(13) 0.30287(9) 0.0413(6) Uani 1 1 d . . . . .
H94 H 0.1748 0.7515 0.3179 0.050 Uiso 1 1 calc R U . . .
C95 C 0.3187(3) 0.74747(17) 0.29792(15) 0.0628(10) Uani 1 1 d . . . . .
H95A H 0.3649 0.7542 0.3270 0.094 Uiso 1 1 calc R U . . .
H95B H 0.3263 0.7851 0.2837 0.094 Uiso 1 1 calc R U . . .
H95C H 0.3419 0.7202 0.2799 0.094 Uiso 1 1 calc R U . . .
C96 C 0.1260(4) 0.70382(17) 0.25760(10) 0.0595(10) Uani 1 1 d . . . . .
H96A H 0.1469 0.6726 0.2428 0.089 Uiso 1 1 calc R U . . .
H96B H 0.1352 0.7385 0.2397 0.089 Uiso 1 1 calc R U . . .
H96C H 0.0490 0.6895 0.2615 0.089 Uiso 1 1 calc R U . . .
C97 C 0.0133(2) 0.81949(12) 0.43270(8) 0.0311(5) Uani 1 1 d . . . . .
C98 C -0.0245(2) 0.80223(13) 0.47219(9) 0.0360(6) Uani 1 1 d . . . . .
C99 C -0.0331(3) 0.84749(15) 0.50007(10) 0.0456(7) Uani 1 1 d . . . . .
H99 H -0.0562 0.8381 0.5276 0.055 Uiso 1 1 calc R U . . .
C100 C -0.0086(3) 0.90541(15) 0.48836(11) 0.0492(7) Uani 1 1 d . . . . .
H100 H -0.0142 0.9354 0.5080 0.059 Uiso 1 1 calc R U . . .
C101 C 0.0237(3) 0.92021(14) 0.44863(10) 0.0440(7) Uani 1 1 d . . . . .
H101 H 0.0384 0.9603 0.4409 0.053 Uiso 1 1 calc R U . . .
C102 C 0.0353(2) 0.87763(12) 0.41943(9) 0.0352(6) Uani 1 1 d . . . . .
C103 C -0.0645(2) 0.73836(14) 0.48310(11) 0.0435(7) Uani 1 1 d . . . . .
H103 H -0.0261 0.7150 0.4672 0.052 Uiso 1 1 calc R U . . .
C104 C -0.0400(3) 0.72845(17) 0.53230(12) 0.0563(9) Uani 1 1 d . . . . .
H10A H 0.0374 0.7481 0.5437 0.084 Uiso 1 1 calc R U . . .
H10B H -0.0551 0.6860 0.5366 0.084 Uiso 1 1 calc R U . . .
H10C H -0.0868 0.7450 0.5480 0.084 Uiso 1 1 calc R U . . .
C105 C -0.1882(3) 0.7153(2) 0.46579(17) 0.0737(12) Uani 1 1 d . . . . .
H10D H -0.2279 0.7375 0.4809 0.111 Uiso 1 1 calc R U . . .
H10E H -0.2137 0.6733 0.4714 0.111 Uiso 1 1 calc R U . . .
H10F H -0.2021 0.7205 0.4341 0.111 Uiso 1 1 calc R U . . .
C106 C 0.0648(3) 0.89588(14) 0.37490(9) 0.0434(7) Uani 1 1 d . . . . .
H106 H 0.0858 0.8628 0.3612 0.052 Uiso 1 1 calc R U . . .
C107 C 0.1617(4) 0.95173(15) 0.37797(12) 0.0575(9) Uani 1 1 d . . . . .
H10G H 0.1833 0.9587 0.3490 0.086 Uiso 1 1 calc R U . . .
H10H H 0.2239 0.9465 0.3989 0.086 Uiso 1 1 calc R U . . .
H10I H 0.1397 0.9857 0.3880 0.086 Uiso 1 1 calc R U . . .
C108 C -0.0354(4) 0.9058(2) 0.34516(12) 0.0686(12) Uani 1 1 d . . . . .
H10J H -0.0968 0.8699 0.3429 0.103 Uiso 1 1 calc R U . . .
H10K H -0.0174 0.9151 0.3159 0.103 Uiso 1 1 calc R U . . .
H10L H -0.0562 0.9387 0.3577 0.103 Uiso 1 1 calc R U . . .
B201 B 0.9697(2) 0.03137(11) 0.21859(8) 0.0211(5) Uani 1 1 d . . . . .
C201 C 1.03654(17) 0.09069(10) 0.25013(7) 0.0223(4) Uani 1 1 d . . . . .
C202 C 1.0709(2) 0.08733(11) 0.29510(8) 0.0274(5) Uani 1 1 d . . . . .
H202 H 1.0637 0.0495 0.3068 0.033 Uiso 1 1 calc R U . . .
C203 C 1.1154(2) 0.13769(12) 0.32337(8) 0.0318(5) Uani 1 1 d . . . . .
C204 C 1.1278(2) 0.19358(11) 0.30773(9) 0.0319(5) Uani 1 1 d . . . . .
H204 H 1.1588 0.2279 0.3269 0.038 Uiso 1 1 calc R U . . .
C205 C 1.09389(19) 0.19824(10) 0.26323(8) 0.0279(5) Uani 1 1 d . . . . .
C206 C 1.04889(18) 0.14790(10) 0.23510(8) 0.0246(4) Uani 1 1 d . . . . .
H206 H 1.0259 0.1525 0.2048 0.030 Uiso 1 1 calc R U . . .
C207 C 1.1525(3) 0.13020(14) 0.37107(10) 0.0470(7) Uani 1 1 d . . . . .
C208 C 1.1035(2) 0.25796(12) 0.24559(10) 0.0389(6) Uani 1 1 d . . . . .
C209 C 0.84342(18) 0.02048(10) 0.22775(7) 0.0216(4) Uani 1 1 d . . . . .
C210 C 0.77686(18) 0.05487(10) 0.20844(7) 0.0239(4) Uani 1 1 d . . . . .
H210 H 0.8016 0.0809 0.1865 0.029 Uiso 1 1 calc R U . . .
C211 C 0.67503(19) 0.05189(10) 0.22055(7) 0.0249(4) Uani 1 1 d . . . . .
C212 C 0.63405(18) 0.01329(10) 0.25127(8) 0.0260(5) Uani 1 1 d . . . . .
H212 H 0.5638 0.0105 0.2588 0.031 Uiso 1 1 calc R U . . .
C213 C 0.69882(19) -0.02122(10) 0.27080(7) 0.0251(4) Uani 1 1 d . . . . .
C214 C 0.80174(18) -0.01685(10) 0.25960(7) 0.0241(4) Uani 1 1 d . . . . .
H214 H 0.8451 -0.0401 0.2742 0.029 Uiso 1 1 calc R U . . .
C215 C 0.6137(2) 0.09457(12) 0.20227(9) 0.0354(6) Uani 1 1 d . . . . .
C216 C 0.6617(2) -0.06231(12) 0.30559(8) 0.0316(5) Uani 1 1 d . . . . .
C217 C 0.98204(18) 0.03938(10) 0.16683(7) 0.0220(4) Uani 1 1 d . . . . .
C218 C 1.08008(19) 0.07157(10) 0.15441(8) 0.0258(4) Uani 1 1 d . . . . .
H218 H 1.1374 0.0936 0.1765 0.031 Uiso 1 1 calc R U . . .
C219 C 1.0973(2) 0.07270(11) 0.11083(8) 0.0291(5) Uani 1 1 d . . . . .
C220 C 1.0159(2) 0.04029(11) 0.07778(8) 0.0313(5) Uani 1 1 d . . . . .
H220 H 1.0271 0.0407 0.0481 0.038 Uiso 1 1 calc R U . . .
C221 C 0.9182(2) 0.00750(11) 0.08926(8) 0.0288(5) Uani 1 1 d . . . . .
C222 C 0.90079(19) 0.00745(10) 0.13283(7) 0.0245(4) Uani 1 1 d . . . . .
H222 H 0.8321 -0.0148 0.1396 0.029 Uiso 1 1 calc R U . . .
C223 C 1.2046(3) 0.10942(13) 0.10069(10) 0.0426(7) Uani 1 1 d . . . . .
C224 C 0.8300(2) -0.02988(13) 0.05482(9) 0.0374(6) Uani 1 1 d . . . . .
C225 C 1.01794(18) -0.02536(10) 0.23030(7) 0.0223(4) Uani 1 1 d . . . . .
C226 C 1.13020(19) -0.01897(10) 0.24427(8) 0.0260(5) Uani 1 1 d . . . . .
H226 H 1.1793 0.0196 0.2491 0.031 Uiso 1 1 calc R U . . .
C227 C 1.1718(2) -0.06770(12) 0.25125(9) 0.0306(5) Uani 1 1 d . . . . .
C228 C 1.1027(2) -0.12463(12) 0.24542(9) 0.0346(5) Uani 1 1 d . . . . .
H228 H 1.1305 -0.1578 0.2514 0.041 Uiso 1 1 calc R U . . .
C229 C 0.9919(2) -0.13196(11) 0.23057(9) 0.0328(5) Uani 1 1 d . . . . .
C230 C 0.95096(19) -0.08359(10) 0.22246(8) 0.0262(5) Uani 1 1 d . . . . .
H230 H 0.8751 -0.0901 0.2112 0.031 Uiso 1 1 calc R U . . .
C231 C 1.2927(2) -0.05915(14) 0.26452(11) 0.0431(7) Uani 1 1 d . . . . .
C232 C 0.9168(3) -0.19334(13) 0.22424(13) 0.0510(8) Uani 1 1 d . . . . .
F1A F 1.1807(3) 0.18037(10) 0.39564(7) 0.0853(9) Uani 1 1 d . . . . .
F1B F 1.24163(19) 0.11033(11) 0.37762(7) 0.0698(6) Uani 1 1 d . . . . .
F1C F 1.0780(2) 0.09063(11) 0.38886(6) 0.0711(6) Uani 1 1 d . . . . .
F2A F 1.1892(2) 0.29933(9) 0.26628(10) 0.0666(8) Uani 0.874(4) 1 d D . P A 1
F2B F 1.0154(2) 0.27641(13) 0.24840(14) 0.0820(10) Uani 0.874(4) 1 d D . P A 1
F2C F 1.1123(3) 0.25994(10) 0.20334(8) 0.0725(9) Uani 0.874(4) 1 d D . P A 1
F2E F 1.0275(17) 0.2624(7) 0.2186(8) 0.0666(8) Uani 0.126(4) 1 d D . P A 2
F2D F 1.120(2) 0.2998(7) 0.2759(5) 0.0725(9) Uani 0.126(4) 1 d D . P A 2
F2F F 1.1894(18) 0.2712(9) 0.2238(9) 0.0820(10) Uani 0.126(4) 1 d D . P A 2
F3A F 0.50770(14) 0.07793(9) 0.20601(8) 0.0593(5) Uani 1 1 d . . . . .
F3B F 0.61635(19) 0.10234(12) 0.15980(7) 0.0676(6) Uani 1 1 d . . . . .
F3C F 0.65526(18) 0.14774(8) 0.22288(8) 0.0643(6) Uani 1 1 d . . . . .
F4A F 0.55733(14) -0.06918(10) 0.30948(7) 0.0571(5) Uani 1 1 d . . . . .
F4B F 0.72139(16) -0.04328(8) 0.34541(5) 0.0508(5) Uani 1 1 d . . . . .
F4C F 0.67294(15) -0.11627(7) 0.29856(6) 0.0452(4) Uani 1 1 d . . . . .
F5A F 1.2133(2) 0.10756(13) 0.05879(8) 0.0881(9) Uani 1 1 d . . . . .
F5B F 1.29049(17) 0.09439(12) 0.12320(10) 0.0802(8) Uani 1 1 d . . . . .
F5C F 1.22364(19) 0.16612(9) 0.11247(9) 0.0694(6) Uani 1 1 d . . . . .
F6A F 0.8357(2) -0.01025(13) 0.01473(7) 0.0925(9) Uani 1 1 d . . . . .
F6B F 0.72944(16) -0.03008(11) 0.06053(7) 0.0633(6) Uani 1 1 d . . . . .
F6C F 0.8305(2) -0.08528(10) 0.05371(10) 0.0908(10) Uani 1 1 d . . . . .
F7A F 1.3466(2) -0.00707(16) 0.2850(2) 0.1085(19) Uani 0.766(4) 1 d D . P B 1
F7B F 1.3417(3) -0.0631(3) 0.23138(13) 0.130(2) Uani 0.766(4) 1 d D . P B 1
F7C F 1.3163(2) -0.09798(18) 0.29186(14) 0.0867(14) Uani 0.766(4) 1 d D . P B 1
F7D F 1.3461(9) -0.0156(6) 0.2491(7) 0.1085(19) Uani 0.234(4) 1 d D . P B 2
F7E F 1.3210(10) -0.1037(9) 0.2473(5) 0.130(2) Uani 0.234(4) 1 d D . P B 2
F7F F 1.3241(8) -0.0584(6) 0.3052(5) 0.0867(14) Uani 0.234(4) 1 d D . P B 2
F8A F 0.8168(3) -0.19674(13) 0.2092(3) 0.168(3) Uani 0.830(3) 1 d D U P C 1
F8B F 0.9196(3) -0.22277(12) 0.26076(11) 0.0777(9) Uani 0.830(3) 1 d D . P C 1
F8C F 0.9534(3) -0.22787(11) 0.19793(11) 0.0818(10) Uani 0.830(3) 1 d D . P C 1
F8D F 0.8393(13) -0.1990(6) 0.2507(9) 0.168(3) Uani 0.170(3) 1 d D . P C 2
F8E F 0.9503(13) -0.2355(6) 0.2334(6) 0.0777(9) Uani 0.170(3) 1 d D . P C 2
F8F F 0.8590(18) -0.2042(6) 0.1851(6) 0.0818(10) Uani 0.170(3) 1 d D . P C 2
B301 B 0.4809(2) 0.46330(11) 0.27054(9) 0.0257(5) Uani 1 1 d . . . . .
C301 C 0.37146(19) 0.45074(10) 0.23226(8) 0.0261(5) Uani 1 1 d . . . . .
C302 C 0.2957(2) 0.48387(10) 0.23286(8) 0.0281(5) Uani 1 1 d . . . . .
H302 H 0.3079 0.5128 0.2561 0.034 Uiso 1 1 calc R U . . .
C303 C 0.2033(2) 0.47584(11) 0.20068(9) 0.0294(5) Uani 1 1 d . . . . .
C304 C 0.1820(2) 0.43432(11) 0.16601(9) 0.0308(5) Uani 1 1 d . . . . .
H304 H 0.1189 0.4287 0.1440 0.037 Uiso 1 1 calc R U . . .
C305 C 0.2558(2) 0.40122(11) 0.16456(8) 0.0300(5) Uani 1 1 d . . . . .
C306 C 0.3487(2) 0.40957(11) 0.19676(8) 0.0280(5) Uani 1 1 d . . . . .
H306 H 0.3982 0.3865 0.1945 0.034 Uiso 1 1 calc R U . . .
C307 C 0.1264(2) 0.51316(12) 0.20326(10) 0.0370(6) Uani 1 1 d . . . . .
C308 C 0.2370(2) 0.35697(13) 0.12693(9) 0.0380(6) Uani 1 1 d . . . . .
C309 C 0.55844(19) 0.52940(10) 0.26228(8) 0.0256(4) Uani 1 1 d . . . . .
C310 C 0.6289(2) 0.53810(11) 0.23096(8) 0.0280(5) Uani 1 1 d . . . . .
H310 H 0.6296 0.5051 0.2132 0.034 Uiso 1 1 calc R U . . .
C311 C 0.6978(2) 0.59330(11) 0.22505(8) 0.0304(5) Uani 1 1 d . . . . .
C312 C 0.6957(2) 0.64331(11) 0.24845(8) 0.0308(5) Uani 1 1 d . . . . .
H312 H 0.7428 0.6810 0.2445 0.037 Uiso 1 1 calc R U . . .
C313 C 0.6224(2) 0.63629(11) 0.27784(8) 0.0292(5) Uani 1 1 d . . . . .
C314 C 0.5559(2) 0.58072(11) 0.28471(8) 0.0276(5) Uani 1 1 d . . . . .
H314 H 0.5071 0.5776 0.3053 0.033 Uiso 1 1 calc R U . . .
C315 C 0.7775(2) 0.59865(13) 0.19362(10) 0.0405(6) Uani 1 1 d . . . . .
C316 C 0.6165(3) 0.68891(12) 0.30364(11) 0.0431(7) Uani 1 1 d . . . . .
C317 C 0.5466(2) 0.41242(10) 0.26898(8) 0.0264(5) Uani 1 1 d . . . . .
C318 C 0.6603(2) 0.42423(11) 0.27211(8) 0.0289(5) Uani 1 1 d . . . . .
H318 H 0.7037 0.4642 0.2753 0.035 Uiso 1 1 calc R U . . .
C319 C 0.7127(2) 0.37973(12) 0.27071(8) 0.0310(5) Uani 1 1 d . . . . .
C320 C 0.6542(2) 0.32064(12) 0.26727(9) 0.0348(5) Uani 1 1 d . . . . .
H320 H 0.6897 0.2902 0.2661 0.042 Uiso 1 1 calc R U . . .
C321 C 0.5409(2) 0.30782(12) 0.26568(9) 0.0353(6) Uani 1 1 d . . . . .
C322 C 0.4886(2) 0.35207(11) 0.26660(8) 0.0304(5) Uani 1 1 d . . . . .
H322 H 0.4112 0.3414 0.2656 0.037 Uiso 1 1 calc R U . . .
C323 C 0.8346(2) 0.39775(14) 0.27134(9) 0.0392(6) Uani 1 1 d . . . . .
C324 C 0.4750(3) 0.24411(14) 0.26305(14) 0.0520(8) Uani 1 1 d . . . . .
C325 C 0.4469(2) 0.46133(10) 0.31977(8) 0.0276(5) Uani 1 1 d . . . . .
C326 C 0.5239(2) 0.48875(11) 0.35649(8) 0.0317(5) Uani 1 1 d . . . . .
H326 H 0.5962 0.5092 0.3524 0.038 Uiso 1 1 calc R U . . .
C327 C 0.4980(3) 0.48699(12) 0.39869(9) 0.0369(6) Uani 1 1 d . . . . .
C328 C 0.3953(3) 0.45559(12) 0.40638(10) 0.0425(7) Uani 1 1 d . . . . .
H328 H 0.3779 0.4539 0.4352 0.051 Uiso 1 1 calc R U . . .
C329 C 0.3183(3) 0.42669(12) 0.37088(10) 0.0398(6) Uani 1 1 d . . . . .
C330 C 0.3435(2) 0.42987(11) 0.32842(9) 0.0326(5) Uani 1 1 d . . . . .
H330 H 0.2888 0.4100 0.3047 0.039 Uiso 1 1 calc R U . . .
C331 C 0.5831(3) 0.51871(16) 0.43624(10) 0.0522(8) Uani 1 1 d . . . . .
C332 C 0.2067(3) 0.39030(16) 0.37776(13) 0.0599(10) Uani 1 1 d . . . . .
F9A F 0.09622(17) 0.51371(11) 0.24245(7) 0.0628(6) Uani 1 1 d . . . . .
F9B F 0.03298(16) 0.49562(10) 0.17490(7) 0.0605(5) Uani 1 1 d . . . . .
F9C F 0.17187(19) 0.56981(9) 0.19623(11) 0.0840(9) Uani 1 1 d . . . . .
F10A F 0.2846(2) 0.31256(10) 0.13754(8) 0.0531(6) Uani 0.839(3) 1 d D . P D 1
F10C F 0.13404(18) 0.33056(16) 0.11260(11) 0.0804(12) Uani 0.839(3) 1 d D . P D 1
F10B F 0.2845(3) 0.38137(12) 0.09376(8) 0.0608(7) Uani 0.839(3) 1 d . . P D 1
F10E F 0.1609(11) 0.3692(6) 0.0899(4) 0.0531(6) Uani 0.161(3) 1 d D . P D 2
F10D F 0.3160(9) 0.3541(9) 0.1101(6) 0.0804(12) Uani 0.161(3) 1 d D . P D 2
F10F F 0.1864(14) 0.3070(6) 0.1343(4) 0.0608(7) Uani 0.161(3) 1 d . . P D 2
F11A F 0.8601(6) 0.6437(3) 0.2002(3) 0.109(2) Uani 0.559(3) 1 d D . P E 1
F11B F 0.7321(4) 0.5966(4) 0.15268(15) 0.0918(19) Uani 0.559(3) 1 d D . P E 1
F11C F 0.8186(4) 0.5513(2) 0.19229(19) 0.0666(10) Uani 0.559(3) 1 d D . P E 1
F11D F 0.7886(6) 0.6516(3) 0.1730(2) 0.0666(10) Uani 0.441(3) 1 d D . P E 2
F11E F 0.7478(8) 0.5609(3) 0.1629(3) 0.109(2) Uani 0.441(3) 1 d D . P E 2
F11F F 0.8727(5) 0.6025(5) 0.21381(18) 0.0918(19) Uani 0.441(3) 1 d D . P E 2
F12A F 0.6809(5) 0.73929(13) 0.29489(18) 0.099(2) Uani 0.700(3) 1 d D . P F 1
F12B F 0.6622(4) 0.68580(17) 0.34804(11) 0.0699(9) Uani 0.700(3) 1 d D . P F 1
F12C F 0.5217(3) 0.6911(2) 0.30716(19) 0.0913(19) Uani 0.700(3) 1 d D . P F 1
F12D F 0.6964(6) 0.7192(5) 0.3235(5) 0.0913(19) Uani 0.300(3) 1 d D . P F 2
F12E F 0.5329(12) 0.6799(4) 0.3234(5) 0.099(2) Uani 0.300(3) 1 d D . P F 2
F12F F 0.5785(9) 0.7281(4) 0.2724(2) 0.0699(9) Uani 0.300(3) 1 d D . P F 2
F13A F 0.86017(15) 0.42724(10) 0.23597(7) 0.0581(5) Uani 1 1 d . . . . .
F13B F 0.87762(14) 0.35206(9) 0.27164(6) 0.0476(4) Uani 1 1 d . . . . .
F13C F 0.88882(15) 0.43253(10) 0.30688(7) 0.0585(5) Uani 1 1 d . . . . .
F14A F 0.3793(4) 0.23499(15) 0.2729(4) 0.144(4) Uani 0.695(4) 1 d D . P G 1
F14B F 0.5241(5) 0.21039(17) 0.28888(19) 0.0896(14) Uani 0.695(4) 1 d D . P G 1
F14C F 0.4659(6) 0.21882(18) 0.22366(15) 0.1002(18) Uani 0.695(4) 1 d D . P G 1
F14D F 0.4272(13) 0.2309(5) 0.2997(4) 0.1002(18) Uani 0.305(4) 1 d D . P G 2
F14E F 0.5227(11) 0.2075(4) 0.2595(9) 0.144(4) Uani 0.305(4) 1 d D . P G 2
F14F F 0.3849(11) 0.2334(4) 0.2343(4) 0.0896(14) Uani 0.305(4) 1 d D . P G 2
F15A F 0.6380(4) 0.57282(19) 0.42428(10) 0.0809(15) Uani 0.749(6) 1 d D . P H 1
F15B F 0.6498(5) 0.4910(3) 0.45131(19) 0.113(2) Uani 0.749(6) 1 d D . P H 1
F15C F 0.5385(4) 0.53598(19) 0.46854(11) 0.0666(10) Uani 0.749(6) 1 d D . P H 1
F15D F 0.6848(9) 0.5428(6) 0.4276(3) 0.0666(10) Uani 0.251(6) 1 d D . P H 2
F15E F 0.6140(12) 0.4754(6) 0.4665(4) 0.0809(15) Uani 0.251(6) 1 d D . P H 2
F15F F 0.5615(15) 0.5512(9) 0.4614(6) 0.113(2) Uani 0.251(6) 1 d D . P H 2
F16A F 0.1252(2) 0.3959(2) 0.34611(14) 0.1050(14) Uani 0.883(4) 1 d D . P I 1
F16B F 0.1776(3) 0.40552(18) 0.41457(13) 0.1020(15) Uani 0.883(4) 1 d D . P I 1
F16C F 0.1973(3) 0.33420(11) 0.37831(16) 0.0933(12) Uani 0.883(4) 1 d D . P I 1
F16D F 0.149(2) 0.4157(9) 0.3849(13) 0.0933(12) Uani 0.117(4) 1 d D . P I 2
F16E F 0.2295(17) 0.3647(16) 0.4193(9) 0.1050(14) Uani 0.117(4) 1 d D . P I 2
F16F F 0.168(3) 0.3502(15) 0.3506(10) 0.1020(15) Uani 0.117(4) 1 d D . P I 2

loop_
_atom_site_aniso_label
_atom_site_aniso_U_11
_atom_site_aniso_U_22
_atom_site_aniso_U_33
_atom_site_aniso_U_23
_atom_site_aniso_U_13
_atom_site_aniso_U_12
P1 0.0226(3) 0.0245(3) 0.0215(3) 0.0030(2) 0.0080(2) 0.0061(2)
P2 0.0217(2) 0.0239(3) 0.0185(2) 0.0005(2) 0.0058(2) 0.0042(2)
Br1 0.02581(12) 0.04292(15) 0.02928(13) -0.00100(11) 0.00229(9) 0.00419(10)
Br2 0.03100(13) 0.03401(13) 0.03265(13) -0.00694(10) 0.01383(10) -0.00299(10)
Br3 0.02226(11) 0.03965(14) 0.02591(12) 0.00024(10) 0.00313(9) 0.00843(10)
C1 0.0163(9) 0.0205(10) 0.0205(10) -0.0007(8) 0.0046(8) 0.0030(8)
N1 0.0170(8) 0.0222(9) 0.0236(9) 0.0019(7) 0.0055(7) 0.0050(7)
C2 0.0225(10) 0.0252(11) 0.0273(11) 0.0013(9) 0.0117(9) 0.0029(8)
C3 0.0232(10) 0.0231(10) 0.0234(11) 0.0010(8) 0.0098(8) 0.0025(8)
N2 0.0189(8) 0.0203(8) 0.0197(8) 0.0003(7) 0.0056(7) 0.0041(7)
C4 0.0209(10) 0.0278(11) 0.0328(12) 0.0068(9) 0.0108(9) 0.0102(9)
C5 0.0235(11) 0.0256(11) 0.0436(14) 0.0074(10) 0.0154(10) 0.0069(9)
C6 0.0350(14) 0.0286(13) 0.068(2) 0.0150(13) 0.0227(13) 0.0117(11)
C7 0.0382(15) 0.0512(18) 0.074(2) 0.0324(16) 0.0243(15) 0.0263(14)
C8 0.0276(13) 0.0567(18) 0.0505(17) 0.0182(14) 0.0086(12) 0.0199(13)
C9 0.0215(11) 0.0427(14) 0.0370(13) 0.0072(11) 0.0079(10) 0.0126(10)
C10 0.0278(12) 0.0241(11) 0.0437(15) -0.0048(10) 0.0101(10) 0.0035(9)
C11 0.0375(15) 0.0286(13) 0.075(2) -0.0055(14) 0.0111(15) 0.0011(12)
C12 0.0462(16) 0.0482(17) 0.0461(17) -0.0114(13) 0.0137(13) 0.0112(13)
C13 0.0220(12) 0.0517(17) 0.0452(16) -0.0038(13) -0.0016(11) 0.0086(11)
C14 0.0350(16) 0.087(3) 0.053(2) -0.0049(18) -0.0067(14) 0.0136(17)
C15 0.0270(13) 0.0553(19) 0.064(2) 0.0052(16) 0.0078(13) 0.0040(13)
C16 0.0220(10) 0.0218(10) 0.0209(10) 0.0038(8) 0.0071(8) 0.0083(8)
C17 0.0252(11) 0.0255(11) 0.0237(11) 0.0028(9) 0.0042(9) 0.0073(9)
C18 0.0278(12) 0.0398(14) 0.0318(13) 0.0025(10) -0.0008(10) 0.0137(10)
C19 0.0382(14) 0.0398(14) 0.0420(15) 0.0059(12) 0.0045(11) 0.0238(12)
C20 0.0441(14) 0.0277(12) 0.0350(13) 0.0005(10) 0.0077(11) 0.0183(11)
C21 0.0309(11) 0.0220(10) 0.0231(11) 0.0027(8) 0.0089(9) 0.0076(9)
C22 0.0267(11) 0.0282(12) 0.0302(12) -0.0046(9) 0.0016(9) 0.0049(9)
C23 0.0305(13) 0.0346(14) 0.0501(17) -0.0031(12) -0.0034(12) 0.0004(11)
C24 0.0476(16) 0.0510(17) 0.0302(14) -0.0105(12) 0.0076(12) 0.0020(13)
C25 0.0347(12) 0.0213(10) 0.0260(11) -0.0023(9) 0.0065(9) 0.0036(9)
C26 0.0527(16) 0.0263(12) 0.0303(13) -0.0062(10) 0.0124(12) 0.0023(11)
C27 0.0450(15) 0.0301(13) 0.0369(14) -0.0056(11) 0.0163(12) -0.0021(11)
C28 0.0188(10) 0.0253(10) 0.0196(10) -0.0013(8) 0.0038(8) 0.0010(8)
N3 0.0312(10) 0.0259(10) 0.0205(9) -0.0026(7) 0.0083(8) -0.0012(8)
C29 0.0524(16) 0.0347(13) 0.0193(11) -0.0027(10) 0.0141(11) -0.0010(12)
C30 0.0465(15) 0.0322(13) 0.0217(11) -0.0002(9) 0.0134(10) -0.0019(11)
N4 0.0265(9) 0.0261(9) 0.0192(9) -0.0005(7) 0.0059(7) 0.0000(8)
C31 0.0321(12) 0.0249(11) 0.0202(10) -0.0038(8) 0.0086(9) -0.0011(9)
C32 0.0335(13) 0.0318(12) 0.0229(11) -0.0059(9) 0.0035(9) 0.0008(10)
C33 0.0366(14) 0.0330(13) 0.0316(13) -0.0087(10) 0.0059(11) -0.0074(11)
C34 0.0473(16) 0.0279(12) 0.0368(14) -0.0044(10) 0.0119(12) -0.0006(11)
C35 0.0438(15) 0.0313(13) 0.0372(14) -0.0029(11) 0.0107(12) 0.0089(11)
C36 0.0327(12) 0.0319(12) 0.0259(12) -0.0053(9) 0.0100(10) 0.0024(10)
C37 0.0413(15) 0.0394(14) 0.0335(14) -0.0084(11) -0.0061(11) 0.0066(12)
C38 0.0355(16) 0.063(2) 0.065(2) -0.0203(17) -0.0138(15) 0.0086(15)
C39 0.083(3) 0.062(2) 0.0327(16) -0.0013(15) -0.0102(16) 0.0182(19)
C40 0.0303(13) 0.0423(15) 0.0388(15) -0.0083(12) 0.0056(11) 0.0058(11)
C41 0.0493(18) 0.0513(18) 0.0495(18) -0.0051(14) -0.0062(14) 0.0175(15)
C42 0.0350(16) 0.081(3) 0.060(2) -0.0174(18) 0.0166(15) 0.0085(16)
C43 0.0265(11) 0.0248(11) 0.0210(10) 0.0027(8) 0.0070(8) 0.0040(9)
C44 0.0292(12) 0.0423(14) 0.0272(12) 0.0081(10) 0.0071(10) 0.0113(11)
C45 0.0408(15) 0.0450(15) 0.0407(15) 0.0092(12) 0.0111(12) 0.0222(12)
C46 0.0535(17) 0.0341(14) 0.0380(15) 0.0021(11) 0.0109(12) 0.0189(12)
C47 0.0384(14) 0.0297(12) 0.0330(13) -0.0019(10) 0.0058(11) 0.0032(10)
C48 0.0264(11) 0.0272(11) 0.0238(11) 0.0018(9) 0.0068(9) 0.0033(9)
C49 0.0251(12) 0.0559(18) 0.0435(16) 0.0129(13) -0.0001(11) 0.0072(12)
C50 0.0321(16) 0.086(3) 0.081(3) 0.032(2) 0.0125(16) 0.0222(17)
C51 0.0468(19) 0.093(3) 0.0450(19) 0.0150(19) -0.0088(15) 0.0047(19)
C52 0.0247(11) 0.0333(12) 0.0325(13) -0.0011(10) 0.0081(10) 0.0046(10)
C53 0.0232(12) 0.0480(16) 0.0393(15) -0.0039(12) 0.0023(10) 0.0050(11)
C54 0.0308(13) 0.0571(18) 0.0438(16) 0.0048(13) 0.0161(12) 0.0075(12)
P3 0.0255(3) 0.0225(3) 0.0213(3) 0.0003(2) 0.0042(2) 0.0045(2)
P4 0.0248(3) 0.0228(3) 0.0219(3) -0.0007(2) 0.0028(2) 0.0044(2)
Br4 0.03446(13) 0.02512(12) 0.03445(14) 0.00539(10) 0.00426(10) 0.00139(10)
Br5 0.04407(15) 0.02051(11) 0.03378(14) -0.00103(9) 0.00144(11) 0.00656(10)
Br6 0.04158(15) 0.03260(13) 0.02806(13) 0.00713(10) 0.00735(11) 0.00127(11)
C55 0.0275(11) 0.0178(9) 0.0198(10) -0.0016(8) 0.0022(8) 0.0034(8)
N5 0.0314(10) 0.0225(9) 0.0191(9) -0.0003(7) 0.0036(7) 0.0034(8)
C56 0.0351(13) 0.0353(13) 0.0209(11) -0.0019(9) -0.0029(9) 0.0053(10)
C57 0.0285(12) 0.0327(12) 0.0285(12) -0.0002(10) -0.0027(9) 0.0048(10)
N6 0.0268(9) 0.0224(9) 0.0195(9) -0.0006(7) 0.0027(7) 0.0031(7)
C58 0.0367(13) 0.0319(12) 0.0199(11) 0.0018(9) 0.0077(9) 0.0065(10)
C59 0.0460(15) 0.0314(13) 0.0244(12) 0.0049(10) 0.0093(10) 0.0072(11)
C60 0.0530(17) 0.0424(15) 0.0383(15) 0.0130(12) 0.0181(13) 0.0078(13)
C61 0.0570(19) 0.060(2) 0.0440(17) 0.0144(15) 0.0282(15) 0.0172(16)
C62 0.0605(19) 0.0509(17) 0.0369(15) 0.0041(13) 0.0240(14) 0.0207(15)
C63 0.0470(15) 0.0356(13) 0.0247(12) 0.0007(10) 0.0098(11) 0.0106(11)
C64 0.0566(17) 0.0284(12) 0.0285(13) 0.0045(10) 0.0132(12) 0.0084(12)
C65 0.079(2) 0.0287(14) 0.0447(17) 0.0077(12) 0.0172(16) 0.0054(14)
C66 0.067(2) 0.0464(17) 0.0367(15) 0.0098(13) 0.0129(14) 0.0264(15)
C67 0.0580(18) 0.0315(13) 0.0348(14) -0.0030(11) 0.0150(13) 0.0109(12)
C68 0.071(2) 0.0387(16) 0.062(2) 0.0039(15) 0.0218(18) 0.0192(16)
C69 0.077(2) 0.0462(18) 0.049(2) -0.0159(15) 0.0048(18) 0.0047(17)
C70 0.0244(11) 0.0276(11) 0.0234(11) 0.0000(9) 0.0061(9) 0.0046(9)
C71 0.0292(12) 0.0293(12) 0.0302(12) -0.0001(10) 0.0069(9) 0.0066(9)
C72 0.0466(16) 0.0369(14) 0.0384(15) -0.0031(11) 0.0177(12) 0.0117(12)
C73 0.0542(18) 0.0472(16) 0.0391(15) 0.0031(13) 0.0266(14) 0.0118(14)
C74 0.0434(15) 0.0371(14) 0.0392(15) 0.0086(11) 0.0187(12) 0.0033(12)
C75 0.0304(12) 0.0276(12) 0.0305(12) 0.0015(10) 0.0077(10) 0.0017(9)
C76 0.0346(13) 0.0247(11) 0.0392(14) 0.0006(10) 0.0121(11) 0.0074(10)
C77 0.0438(15) 0.0291(13) 0.0515(17) -0.0054(12) 0.0068(13) 0.0092(11)
C78 0.0474(16) 0.0349(14) 0.0448(16) 0.0067(12) 0.0066(13) 0.0128(12)
C79 0.0401(14) 0.0245(12) 0.0372(14) -0.0005(10) 0.0078(11) -0.0026(10)
C80 0.0490(16) 0.0269(13) 0.0468(16) 0.0050(11) 0.0108(13) -0.0015(12)
C81 0.0469(18) 0.0415(16) 0.057(2) -0.0017(14) -0.0044(15) -0.0065(14)
C82 0.0261(11) 0.0240(11) 0.0223(11) 0.0000(8) 0.0025(8) 0.0029(9)
N7 0.0325(11) 0.0286(10) 0.0256(10) -0.0044(8) 0.0005(8) 0.0055(8)
C83 0.0386(15) 0.0470(16) 0.0374(15) -0.0128(12) -0.0113(12) 0.0102(12)
C84 0.0333(14) 0.0526(17) 0.0440(16) -0.0134(13) -0.0117(12) 0.0161(13)
N8 0.0274(10) 0.0339(11) 0.0269(10) -0.0035(8) -0.0001(8) 0.0099(8)
C85 0.0438(14) 0.0262(12) 0.0277(12) -0.0062(9) -0.0012(10) 0.0089(10)
C86 0.0572(18) 0.0262(12) 0.0353(14) -0.0073(11) -0.0005(13) 0.0009(12)
C87 0.088(3) 0.0262(14) 0.0443(17) -0.0038(12) 0.0002(17) 0.0144(15)
C88 0.092(3) 0.0406(16) 0.0447(18) -0.0061(13) 0.0042(17) 0.0363(18)
C89 0.069(2) 0.0488(17) 0.0330(14) -0.0037(12) 0.0073(14) 0.0307(16)
C90 0.0477(15) 0.0346(13) 0.0269(12) -0.0031(10) 0.0009(11) 0.0160(12)
C91 0.062(2) 0.0324(15) 0.0538(19) -0.0063(13) 0.0103(16) -0.0108(14)
C92 0.104(3) 0.0368(17) 0.064(2) 0.0038(16) 0.019(2) -0.0194(19)
C93 0.068(3) 0.058(2) 0.084(3) -0.017(2) 0.005(2) -0.018(2)
C94 0.0585(18) 0.0403(15) 0.0327(14) 0.0036(11) 0.0142(13) 0.0226(13)
C95 0.072(2) 0.053(2) 0.075(3) 0.0089(18) 0.038(2) 0.0205(18)
C96 0.097(3) 0.064(2) 0.0299(15) 0.0047(14) 0.0095(16) 0.044(2)
C97 0.0300(12) 0.0368(13) 0.0283(12) -0.0031(10) 0.0014(9) 0.0140(10)
C98 0.0308(13) 0.0432(15) 0.0366(14) 0.0000(11) 0.0077(10) 0.0138(11)
C99 0.0490(17) 0.0576(19) 0.0374(15) -0.0018(13) 0.0161(13) 0.0217(14)
C100 0.062(2) 0.0534(18) 0.0411(16) -0.0080(14) 0.0114(14) 0.0300(16)
C101 0.0596(18) 0.0406(15) 0.0391(15) -0.0012(12) 0.0059(13) 0.0276(14)
C102 0.0409(14) 0.0399(14) 0.0291(13) -0.0011(11) 0.0006(11) 0.0213(12)
C103 0.0366(15) 0.0460(16) 0.0489(17) 0.0046(13) 0.0175(13) 0.0071(12)
C104 0.059(2) 0.059(2) 0.056(2) 0.0166(16) 0.0311(17) 0.0123(16)
C105 0.0398(19) 0.072(3) 0.101(3) 0.003(2) 0.015(2) -0.0015(17)
C106 0.0650(19) 0.0434(15) 0.0294(14) 0.0054(11) 0.0046(13) 0.0295(15)
C107 0.092(3) 0.0384(16) 0.0481(19) 0.0100(14) 0.0205(18) 0.0235(17)
C108 0.095(3) 0.089(3) 0.0377(18) 0.0077(18) -0.0042(18) 0.061(3)
B201 0.0205(11) 0.0218(11) 0.0191(11) 0.0025(9) 0.0024(9) 0.0031(9)
C201 0.0193(10) 0.0237(10) 0.0223(11) 0.0008(8) 0.0029(8) 0.0038(8)
C202 0.0295(11) 0.0264(11) 0.0244(11) 0.0028(9) 0.0017(9) 0.0060(9)
C203 0.0339(13) 0.0339(13) 0.0250(12) -0.0019(10) -0.0016(10) 0.0087(10)
C204 0.0313(12) 0.0292(12) 0.0309(13) -0.0062(10) -0.0027(10) 0.0058(10)
C205 0.0251(11) 0.0243(11) 0.0316(12) 0.0001(9) 0.0012(9) 0.0047(9)
C206 0.0239(10) 0.0251(11) 0.0237(11) 0.0023(9) 0.0028(8) 0.0054(9)
C207 0.065(2) 0.0413(16) 0.0288(14) -0.0052(12) -0.0055(13) 0.0116(14)
C208 0.0430(15) 0.0256(12) 0.0426(15) -0.0001(11) -0.0008(12) 0.0047(11)
C209 0.0207(10) 0.0234(10) 0.0181(10) -0.0022(8) 0.0018(8) 0.0025(8)
C210 0.0242(11) 0.0254(11) 0.0209(10) 0.0001(8) 0.0028(8) 0.0052(9)
C211 0.0234(11) 0.0278(11) 0.0225(11) -0.0041(9) 0.0005(8) 0.0072(9)
C212 0.0210(10) 0.0296(11) 0.0258(11) -0.0058(9) 0.0034(8) 0.0046(9)
C213 0.0238(11) 0.0282(11) 0.0205(10) -0.0004(9) 0.0049(8) 0.0017(9)
C214 0.0229(10) 0.0280(11) 0.0203(10) 0.0013(8) 0.0021(8) 0.0063(9)
C215 0.0309(13) 0.0391(14) 0.0383(14) 0.0016(11) 0.0039(10) 0.0139(11)
C216 0.0291(12) 0.0374(13) 0.0276(12) 0.0039(10) 0.0093(10) 0.0054(10)
C217 0.0240(10) 0.0214(10) 0.0217(10) 0.0030(8) 0.0044(8) 0.0076(8)
C218 0.0261(11) 0.0266(11) 0.0254(11) 0.0025(9) 0.0062(9) 0.0075(9)
C219 0.0343(12) 0.0264(11) 0.0313(12) 0.0059(9) 0.0153(10) 0.0108(10)
C220 0.0456(14) 0.0302(12) 0.0233(11) 0.0029(9) 0.0136(10) 0.0149(11)
C221 0.0388(13) 0.0271(11) 0.0231(11) -0.0005(9) 0.0036(10) 0.0143(10)
C222 0.0272(11) 0.0234(10) 0.0233(11) 0.0019(8) 0.0039(9) 0.0076(9)
C223 0.0466(16) 0.0402(15) 0.0453(16) 0.0062(12) 0.0275(13) 0.0081(13)
C224 0.0465(15) 0.0391(14) 0.0254(12) -0.0049(10) 0.0006(11) 0.0132(12)
C225 0.0228(10) 0.0250(11) 0.0193(10) 0.0045(8) 0.0060(8) 0.0054(8)
C226 0.0222(11) 0.0264(11) 0.0290(12) 0.0066(9) 0.0064(9) 0.0050(9)
C227 0.0274(12) 0.0352(13) 0.0330(13) 0.0097(10) 0.0095(10) 0.0123(10)
C228 0.0400(14) 0.0294(12) 0.0400(14) 0.0089(10) 0.0098(11) 0.0171(11)
C229 0.0364(13) 0.0235(11) 0.0374(14) 0.0049(10) 0.0065(11) 0.0060(10)
C230 0.0250(11) 0.0258(11) 0.0262(11) 0.0034(9) 0.0037(9) 0.0045(9)
C231 0.0275(13) 0.0504(17) 0.0580(19) 0.0198(14) 0.0140(12) 0.0175(12)
C232 0.0494(18) 0.0247(13) 0.071(2) 0.0036(14) 0.0003(16) 0.0031(12)
F1A 0.157(3) 0.0564(13) 0.0329(10) -0.0161(9) -0.0203(13) 0.0338(15)
F1B 0.0737(14) 0.0880(16) 0.0435(11) 0.0013(10) -0.0228(10) 0.0335(12)
F1C 0.0849(16) 0.0881(16) 0.0300(9) 0.0142(10) 0.0050(10) 0.0087(13)
F2A 0.0677(16) 0.0272(10) 0.0803(18) 0.0055(10) -0.0194(14) -0.0106(10)
F2B 0.0705(17) 0.0564(15) 0.140(3) 0.0380(18) 0.0343(18) 0.0423(14)
F2C 0.133(3) 0.0316(11) 0.0470(13) 0.0115(9) 0.0184(15) 0.0112(13)
F2E 0.0677(16) 0.0272(10) 0.0803(18) 0.0055(10) -0.0194(14) -0.0106(10)
F2D 0.133(3) 0.0316(11) 0.0470(13) 0.0115(9) 0.0184(15) 0.0112(13)
F2F 0.0705(17) 0.0564(15) 0.140(3) 0.0380(18) 0.0343(18) 0.0423(14)
F3A 0.0322(9) 0.0650(12) 0.0895(15) 0.0206(11) 0.0122(9) 0.0268(9)
F3B 0.0787(14) 0.1055(18) 0.0442(11) 0.0304(11) 0.0143(10) 0.0656(14)
F3C 0.0670(13) 0.0351(9) 0.0891(16) -0.0067(10) -0.0099(11) 0.0246(9)
F4A 0.0355(9) 0.0785(13) 0.0643(12) 0.0339(11) 0.0288(9) 0.0149(9)
F4B 0.0643(11) 0.0559(11) 0.0207(7) 0.0048(7) 0.0060(7) -0.0020(9)
F4C 0.0602(11) 0.0330(8) 0.0417(9) 0.0097(7) 0.0169(8) 0.0065(7)
F5A 0.0862(17) 0.108(2) 0.0535(13) -0.0136(13) 0.0500(13) -0.0218(14)
F5B 0.0370(10) 0.0886(17) 0.121(2) 0.0405(16) 0.0343(12) 0.0151(11)
F5C 0.0749(14) 0.0383(10) 0.0964(17) 0.0040(10) 0.0527(13) -0.0039(9)
F6A 0.108(2) 0.112(2) 0.0236(9) -0.0030(11) -0.0036(11) -0.0184(16)
F6B 0.0456(10) 0.0818(15) 0.0540(12) -0.0243(10) -0.0130(9) 0.0161(10)
F6C 0.0940(18) 0.0438(11) 0.119(2) -0.0410(13) -0.0518(16) 0.0334(12)
F7A 0.0268(12) 0.069(2) 0.211(6) -0.044(3) -0.036(2) 0.0149(12)
F7B 0.0459(17) 0.300(8) 0.064(2) 0.025(3) 0.0317(15) 0.070(3)
F7C 0.0337(12) 0.086(2) 0.135(3) 0.071(3) -0.0043(15) 0.0166(16)
F7D 0.0268(12) 0.069(2) 0.211(6) -0.044(3) -0.036(2) 0.0149(12)
F7E 0.0459(17) 0.300(8) 0.064(2) 0.025(3) 0.0317(15) 0.070(3)
F7F 0.0337(12) 0.086(2) 0.135(3) 0.071(3) -0.0043(15) 0.0166(16)
F8A 0.0495(18) 0.0292(13) 0.373(9) 0.022(3) -0.088(3) -0.0072(12)
F8B 0.097(2) 0.0429(13) 0.077(2) 0.0211(13) 0.0258(16) -0.0148(13)
F8C 0.117(3) 0.0314(12) 0.086(2) -0.0132(13) 0.0249(19) -0.0029(13)
F8D 0.0495(18) 0.0292(13) 0.373(9) 0.022(3) -0.088(3) -0.0072(12)
F8E 0.097(2) 0.0429(13) 0.077(2) 0.0211(13) 0.0258(16) -0.0148(13)
F8F 0.117(3) 0.0314(12) 0.086(2) -0.0132(13) 0.0249(19) -0.0029(13)
B301 0.0273(12) 0.0234(12) 0.0259(13) -0.0006(10) 0.0106(10) 0.0030(10)
C301 0.0268(11) 0.0232(10) 0.0274(11) 0.0030(9) 0.0118(9) 0.0010(9)
C302 0.0295(12) 0.0223(11) 0.0309(12) 0.0000(9) 0.0099(9) 0.0014(9)
C303 0.0288(12) 0.0247(11) 0.0343(13) 0.0047(9) 0.0114(10) 0.0030(9)
C304 0.0274(12) 0.0308(12) 0.0311(12) 0.0010(10) 0.0088(10) 0.0005(9)
C305 0.0267(11) 0.0319(12) 0.0286(12) -0.0031(10) 0.0119(9) -0.0007(9)
C306 0.0268(11) 0.0285(11) 0.0289(12) 0.0006(9) 0.0127(9) 0.0036(9)
C307 0.0339(13) 0.0299(13) 0.0468(16) 0.0004(11) 0.0082(11) 0.0072(10)
C308 0.0295(13) 0.0474(16) 0.0356(14) -0.0099(12) 0.0092(11) 0.0063(11)
C309 0.0263(11) 0.0257(11) 0.0232(11) 0.0007(9) 0.0056(9) 0.0035(9)
C310 0.0304(12) 0.0265(11) 0.0260(11) -0.0016(9) 0.0092(9) 0.0032(9)
C311 0.0285(12) 0.0315(12) 0.0284(12) 0.0013(10) 0.0087(10) 0.0015(10)
C312 0.0297(12) 0.0264(11) 0.0321(13) 0.0016(9) 0.0071(10) -0.0006(9)
C313 0.0306(12) 0.0259(11) 0.0292(12) -0.0007(9) 0.0046(9) 0.0047(9)
C314 0.0270(11) 0.0280(11) 0.0283(12) 0.0014(9) 0.0094(9) 0.0058(9)
C315 0.0370(14) 0.0389(14) 0.0435(16) 0.0027(12) 0.0195(12) -0.0003(11)
C316 0.0468(16) 0.0283(13) 0.0535(18) -0.0067(12) 0.0179(14) 0.0039(12)
C317 0.0309(12) 0.0269(11) 0.0217(11) 0.0006(9) 0.0087(9) 0.0060(9)
C318 0.0299(12) 0.0295(12) 0.0249(11) -0.0015(9) 0.0071(9) 0.0028(9)
C319 0.0299(12) 0.0407(14) 0.0238(11) 0.0003(10) 0.0082(9) 0.0103(10)
C320 0.0395(14) 0.0353(13) 0.0333(13) -0.0019(10) 0.0103(11) 0.0143(11)
C321 0.0392(14) 0.0297(13) 0.0385(14) -0.0009(10) 0.0108(11) 0.0095(11)
C322 0.0292(12) 0.0281(12) 0.0340(13) 0.0012(10) 0.0106(10) 0.0048(10)
C323 0.0341(14) 0.0489(16) 0.0354(14) -0.0017(12) 0.0069(11) 0.0123(12)
C324 0.0482(18) 0.0321(15) 0.077(2) 0.0006(15) 0.0128(16) 0.0113(13)
C325 0.0352(12) 0.0216(10) 0.0283(12) 0.0020(9) 0.0138(10) 0.0069(9)
C326 0.0376(13) 0.0298(12) 0.0287(12) 0.0015(10) 0.0123(10) 0.0068(10)
C327 0.0534(16) 0.0321(13) 0.0282(13) 0.0028(10) 0.0144(12) 0.0124(12)
C328 0.0667(19) 0.0339(14) 0.0323(14) 0.0053(11) 0.0279(13) 0.0118(13)
C329 0.0503(16) 0.0288(13) 0.0434(16) 0.0062(11) 0.0283(13) 0.0045(12)
C330 0.0405(14) 0.0235(11) 0.0345(13) 0.0024(10) 0.0180(11) 0.0032(10)
C331 0.069(2) 0.0548(19) 0.0318(15) -0.0076(13) 0.0174(15) 0.0104(16)
C332 0.071(2) 0.0484(19) 0.059(2) 0.0046(16) 0.045(2) -0.0048(17)
F9A 0.0592(12) 0.0908(16) 0.0536(12) -0.0058(11) 0.0138(9) 0.0439(12)
F9B 0.0483(11) 0.0661(13) 0.0685(13) -0.0159(10) -0.0113(9) 0.0307(10)
F9C 0.0613(13) 0.0313(10) 0.171(3) 0.0250(13) 0.0432(16) 0.0173(9)
F10A 0.0685(15) 0.0439(12) 0.0470(12) -0.0164(10) 0.0020(11) 0.0203(11)
F10C 0.0253(10) 0.114(3) 0.090(2) -0.074(2) 0.0008(11) 0.0058(13)
F10B 0.0876(19) 0.0687(16) 0.0344(11) -0.0009(11) 0.0292(12) 0.0250(14)
F10E 0.0685(15) 0.0439(12) 0.0470(12) -0.0164(10) 0.0020(11) 0.0203(11)
F10D 0.0253(10) 0.114(3) 0.090(2) -0.074(2) 0.0008(11) 0.0058(13)
F10F 0.0876(19) 0.0687(16) 0.0344(11) -0.0009(11) 0.0292(12) 0.0250(14)
F11A 0.100(4) 0.073(3) 0.133(5) -0.062(3) 0.093(4) -0.053(3)
F11B 0.057(2) 0.196(6) 0.0451(18) 0.028(3) 0.0245(16) 0.063(4)
F11C 0.072(2) 0.070(2) 0.080(2) 0.030(2) 0.055(2) 0.032(2)
F11D 0.072(2) 0.070(2) 0.080(2) 0.030(2) 0.055(2) 0.032(2)
F11E 0.100(4) 0.073(3) 0.133(5) -0.062(3) 0.093(4) -0.053(3)
F11F 0.057(2) 0.196(6) 0.0451(18) 0.028(3) 0.0245(16) 0.063(4)
F12A 0.169(5) 0.0221(12) 0.113(3) -0.0091(16) 0.099(4) -0.0058(18)
F12B 0.096(2) 0.0666(19) 0.0496(16) -0.0269(15) -0.0009(16) 0.0345(18)
F12C 0.0325(14) 0.084(3) 0.154(5) -0.075(3) -0.011(2) 0.0270(16)
F12D 0.0325(14) 0.084(3) 0.154(5) -0.075(3) -0.011(2) 0.0270(16)
F12E 0.169(5) 0.0221(12) 0.113(3) -0.0091(16) 0.099(4) -0.0058(18)
F12F 0.096(2) 0.0666(19) 0.0496(16) -0.0269(15) -0.0009(16) 0.0345(18)
F13A 0.0396(9) 0.0760(13) 0.0636(12) 0.0265(10) 0.0259(9) 0.0138(9)
F13B 0.0368(9) 0.0613(11) 0.0505(10) -0.0015(8) 0.0093(7) 0.0222(8)
F13C 0.0350(9) 0.0695(13) 0.0639(12) -0.0260(10) 0.0031(8) 0.0061(9)
F14A 0.073(3) 0.0282(15) 0.356(11) 0.016(4) 0.124(5) 0.0075(17)
F14B 0.099(3) 0.0387(17) 0.115(3) 0.026(2) -0.007(3) 0.0060(18)
F14C 0.140(5) 0.0442(18) 0.087(3) -0.0209(18) 0.000(3) -0.013(2)
F14D 0.140(5) 0.0442(18) 0.087(3) -0.0209(18) 0.000(3) -0.013(2)
F14E 0.073(3) 0.0282(15) 0.356(11) 0.016(4) 0.124(5) 0.0075(17)
F14F 0.099(3) 0.0387(17) 0.115(3) 0.026(2) -0.007(3) 0.0060(18)
F15A 0.093(3) 0.078(2) 0.0438(15) -0.0163(14) 0.0121(15) -0.024(2)
F15B 0.119(4) 0.118(4) 0.110(4) -0.060(3) -0.064(3) 0.092(4)
F15C 0.089(2) 0.079(2) 0.0304(13) -0.0195(13) 0.0174(13) 0.0164(18)
F15D 0.089(2) 0.079(2) 0.0304(13) -0.0195(13) 0.0174(13) 0.0164(18)
F15E 0.093(3) 0.078(2) 0.0438(15) -0.0163(14) 0.0121(15) -0.024(2)
F15F 0.119(4) 0.118(4) 0.110(4) -0.060(3) -0.064(3) 0.092(4)
F16A 0.0449(15) 0.154(4) 0.108(3) 0.051(3) 0.0345(17) 0.0001(18)
F16B 0.096(2) 0.106(3) 0.091(2) -0.025(2) 0.077(2) -0.027(2)
F16C 0.097(2) 0.0396(13) 0.138(3) 0.0096(16) 0.064(2) -0.0146(13)
F16D 0.097(2) 0.0396(13) 0.138(3) 0.0096(16) 0.064(2) -0.0146(13)
F16E 0.0449(15) 0.154(4) 0.108(3) 0.051(3) 0.0345(17) 0.0001(18)
F16F 0.096(2) 0.106(3) 0.091(2) -0.025(2) 0.077(2) -0.027(2)

loop_
_atom_type_symbol
_atom_type_description
_atom_type_scat_dispersion_real
_atom_type_scat_dispersion_imag
_atom_type_scat_source
H H 0.0000 0.0000 'International Tables Vol C Tables 4.2.6.8 and 6.1.1.4'
C C 0.0181 0.0091 'International Tables Vol C Tables 4.2.6.8 and 6.1.1.4'
N N 0.0311 0.0180 'International Tables Vol C Tables 4.2.6.8 and 6.1.1.4'
F F 0.0727 0.0534 'International Tables Vol C Tables 4.2.6.8 and 6.1.1.4'
P P 0.2955 0.4335 'International Tables Vol C Tables 4.2.6.8 and 6.1.1.4'
Br Br -0.6763 1.2805 'International Tables Vol C Tables 4.2.6.8 and 6.1.1.4'
B B 0.0090 0.0039 'International Tables Vol C Tables 4.2.6.8 and 6.1.1.4'

loop_
_geom_angle_atom_site_label_1
_geom_angle_atom_site_label_2
_geom_angle_atom_site_label_3
_geom_angle
C1 P1 P2 98.66(7)
C1 P1 Br2 96.58(7)
P2 P1 Br2 104.21(3)
C1 P1 Br1 83.85(7)
P2 P1 Br1 65.34(2)
Br2 P1 Br1 169.41(3)
C28 P2 P1 99.79(8)
C28 P2 Br3 94.01(7)
P1 P2 Br3 104.88(3)
C28 P2 Br1 88.37(7)
P1 P2 Br1 65.95(2)
Br3 P2 Br1 170.81(3)
P2 Br1 P1 48.707(17)
N2 C1 N1 106.09(18)
N2 C1 P1 135.22(16)
N1 C1 P1 118.66(16)
C1 N1 C2 109.79(18)
C1 N1 C4 126.76(18)
C2 N1 C4 123.11(18)
C3 C2 N1 107.09(19)
C3 C2 H2 126.5
N1 C2 H2 126.5
C2 C3 N2 107.53(19)
C2 C3 H3 126.2
N2 C3 H3 126.2
C1 N2 C3 109.48(18)
C1 N2 C16 129.27(18)
C3 N2 C16 120.73(18)
C9 C4 C5 123.8(2)
C9 C4 N1 118.7(2)
C5 C4 N1 117.2(2)
C6 C5 C4 116.4(3)
C6 C5 C10 120.4(2)
C4 C5 C10 123.0(2)
C7 C6 C5 121.2(3)
C7 C6 H6 119.4
C5 C6 H6 119.4
C8 C7 C6 120.5(3)
C8 C7 H7 119.7
C6 C7 H7 119.7
C7 C8 C9 121.7(3)
C7 C8 H8 119.2
C9 C8 H8 119.2
C8 C9 C4 116.1(3)
C8 C9 C13 120.4(2)
C4 C9 C13 123.1(2)
C5 C10 C11 112.9(2)
C5 C10 C12 110.9(2)
C11 C10 C12 110.0(2)
C5 C10 H10 107.6
C11 C10 H10 107.6
C12 C10 H10 107.6
C10 C11 H11A 109.5
C10 C11 H11B 109.5
H11A C11 H11B 109.5
C10 C11 H11C 109.5
H11A C11 H11C 109.5
H11B C11 H11C 109.5
C10 C12 H12A 109.5
C10 C12 H12B 109.5
H12A C12 H12B 109.5
C10 C12 H12C 109.5
H12A C12 H12C 109.5
H12B C12 H12C 109.5
C9 C13 C14 113.7(3)
C9 C13 C15 108.8(3)
C14 C13 C15 109.5(3)
C9 C13 H13 108.2
C14 C13 H13 108.2
C15 C13 H13 108.2
C13 C14 H14A 109.5
C13 C14 H14B 109.5
H14A C14 H14B 109.5
C13 C14 H14C 109.5
H14A C14 H14C 109.5
H14B C14 H14C 109.5
C13 C15 H15A 109.5
C13 C15 H15B 109.5
H15A C15 H15B 109.5
C13 C15 H15C 109.5
H15A C15 H15C 109.5
H15B C15 H15C 109.5
C17 C16 C21 124.3(2)
C17 C16 N2 117.06(19)
C21 C16 N2 118.2(2)
C16 C17 C18 116.8(2)
C16 C17 C22 122.5(2)
C18 C17 C22 120.5(2)
C19 C18 C17 120.6(2)
C19 C18 H18 119.7
C17 C18 H18 119.7
C18 C19 C20 121.1(2)
C18 C19 H19 119.5
C20 C19 H19 119.5
C19 C20 C21 121.3(2)
C19 C20 H20 119.3
C21 C20 H20 119.3
C20 C21 C16 115.8(2)
C20 C21 C25 121.8(2)
C16 C21 C25 122.2(2)
C17 C22 C23 113.6(2)
C17 C22 C24 110.4(2)
C23 C22 C24 109.4(2)
C17 C22 H22 107.7
C23 C22 H22 107.7
C24 C22 H22 107.7
C22 C23 H23A 109.5
C22 C23 H23B 109.5
H23A C23 H23B 109.5
C22 C23 H23C 109.5
H23A C23 H23C 109.5
H23B C23 H23C 109.5
C22 C24 H24A 109.5
C22 C24 H24B 109.5
H24A C24 H24B 109.5
C22 C24 H24C 109.5
H24A C24 H24C 109.5
H24B C24 H24C 109.5
C21 C25 C26 113.4(2)
C21 C25 C27 109.6(2)
C26 C25 C27 109.7(2)
C21 C25 H25 108.0
C26 C25 H25 108.0
C27 C25 H25 108.0
C25 C26 H26A 109.5
C25 C26 H26B 109.5
H26A C26 H26B 109.5
C25 C26 H26C 109.5
H26A C26 H26C 109.5
H26B C26 H26C 109.5
C25 C27 H27A 109.5
C25 C27 H27B 109.5
H27A C27 H27B 109.5
C25 C27 H27C 109.5
H27A C27 H27C 109.5
H27B C27 H27C 109.5
N4 C28 N3 106.18(19)
N4 C28 P2 134.50(17)
N3 C28 P2 118.17(17)
C28 N3 C29 109.5(2)
C28 N3 C31 129.78(19)
C29 N3 C31 120.6(2)
C30 C29 N3 107.6(2)
C30 C29 H29 126.2
N3 C29 H29 126.2
C29 C30 N4 107.4(2)
C29 C30 H30 126.3
N4 C30 H30 126.3
C28 N4 C30 109.4(2)
C28 N4 C43 130.97(19)
C30 N4 C43 119.53(19)
C36 C31 C32 123.6(2)
C36 C31 N3 118.7(2)
C32 C31 N3 117.1(2)
C33 C32 C31 116.1(2)
C33 C32 C37 119.8(2)
C31 C32 C37 123.9(2)
C34 C33 C32 121.5(3)
C34 C33 H33 119.3
C32 C33 H33 119.3
C35 C34 C33 120.6(3)
C35 C34 H34 119.7
C33 C34 H34 119.7
C34 C35 C36 121.2(3)
C34 C35 H35 119.4
C36 C35 H35 119.4
C31 C36 C35 116.9(2)
C31 C36 C40 124.1(2)
C35 C36 C40 118.8(3)
C32 C37 C38 112.4(3)
C32 C37 C39 110.1(3)
C38 C37 C39 109.5(3)
C32 C37 H37 108.2
C38 C37 H37 108.2
C39 C37 H37 108.2
C37 C38 H38A 109.5
C37 C38 H38B 109.5
H38A C38 H38B 109.5
C37 C38 H38C 109.5
H38A C38 H38C 109.5
H38B C38 H38C 109.5
C37 C39 H39A 109.5
C37 C39 H39B 109.5
H39A C39 H39B 109.5
C37 C39 H39C 109.5
H39A C39 H39C 109.5
H39B C39 H39C 109.5
C36 C40 C41 112.0(2)
C36 C40 C42 109.3(2)
C41 C40 C42 110.5(3)
C36 C40 H40 108.3
C41 C40 H40 108.3
C42 C40 H40 108.3
C40 C41 H41A 109.5
C40 C41 H41B 109.5
H41A C41 H41B 109.5
C40 C41 H41C 109.5
H41A C41 H41C 109.5
H41B C41 H41C 109.5
C40 C42 H42A 109.5
C40 C42 H42B 109.5
H42A C42 H42B 109.5
C40 C42 H42C 109.5
H42A C42 H42C 109.5
H42B C42 H42C 109.5
C48 C43 C44 123.5(2)
C48 C43 N4 118.3(2)
C44 C43 N4 117.6(2)
C45 C44 C43 116.8(2)
C45 C44 C49 120.7(2)
C43 C44 C49 122.3(3)
C46 C45 C44 121.1(3)
C46 C45 H45 119.5
C44 C45 H45 119.5
C45 C46 C47 121.0(3)
C45 C46 H46 119.5
C47 C46 H46 119.5
C46 C47 C48 120.7(3)
C46 C47 H47 119.7
C48 C47 H47 119.7
C43 C48 C47 116.8(2)
C43 C48 C52 123.4(2)
C47 C48 C52 119.7(2)
C44 C49 C51 110.3(2)
C44 C49 C50 112.3(3)
C51 C49 C50 110.2(3)
C44 C49 H49 108.0
C51 C49 H49 108.0
C50 C49 H49 108.0
C49 C50 H50A 109.5
C49 C50 H50B 109.5
H50A C50 H50B 109.5
C49 C50 H50C 109.5
H50A C50 H50C 109.5
H50B C50 H50C 109.5
C49 C51 H51A 109.5
C49 C51 H51B 109.5
H51A C51 H51B 109.5
C49 C51 H51C 109.5
H51A C51 H51C 109.5
H51B C51 H51C 109.5
C48 C52 C53 111.5(2)
C48 C52 C54 110.5(2)
C53 C52 C54 110.0(2)
C48 C52 H52 108.2
C53 C52 H52 108.2
C54 C52 H52 108.2
C52 C53 H53A 109.5
C52 C53 H53B 109.5
H53A C53 H53B 109.5
C52 C53 H53C 109.5
H53A C53 H53C 109.5
H53B C53 H53C 109.5
C52 C54 H54A 109.5
C52 C54 H54B 109.5
H54A C54 H54B 109.5
C52 C54 H54C 109.5
H54A C54 H54C 109.5
H54B C54 H54C 109.5
C55 P3 P4 99.99(7)
C55 P3 Br5 91.89(7)
P4 P3 Br5 104.29(3)
C55 P3 Br4 90.24(7)
P4 P3 Br4 65.19(2)
Br5 P3 Br4 169.48(3)
C82 P4 P3 99.27(8)
C82 P4 Br6 92.79(7)
P3 P4 Br6 105.25(3)
C82 P4 Br4 85.36(7)
P3 P4 Br4 65.63(2)
Br6 P4 Br4 170.16(3)
P4 Br4 P3 49.179(17)
N6 C55 N5 106.23(19)
N6 C55 P3 134.36(17)
N5 C55 P3 117.81(17)
C55 N5 C56 109.7(2)
C55 N5 C58 127.9(2)
C56 N5 C58 122.2(2)
C57 C56 N5 107.3(2)
C57 C56 H56 126.3
N5 C56 H56 126.3
C56 C57 N6 107.2(2)
C56 C57 H57 126.4
N6 C57 H57 126.4
C55 N6 C57 109.5(2)
C55 N6 C70 129.44(19)
C57 N6 C70 120.7(2)
C63 C58 C59 124.2(2)
C63 C58 N5 118.5(2)
C59 C58 N5 117.2(2)
C60 C59 C58 116.0(3)
C60 C59 C64 120.8(2)
C58 C59 C64 123.2(2)
C61 C60 C59 121.4(3)
C61 C60 H60 119.3
C59 C60 H60 119.3
C62 C61 C60 120.7(3)
C62 C61 H61 119.7
C60 C61 H61 119.7
C61 C62 C63 121.1(3)
C61 C62 H62 119.5
C63 C62 H62 119.5
C62 C63 C58 116.5(3)
C62 C63 C67 120.4(3)
C58 C63 C67 123.0(2)
C59 C64 C66 111.8(2)
C59 C64 C65 112.4(3)
C66 C64 C65 109.2(3)
C59 C64 H64 107.7
C66 C64 H64 107.7
C65 C64 H64 107.7
C64 C65 H65A 109.5
C64 C65 H65B 109.5
H65A C65 H65B 109.5
C64 C65 H65C 109.5
H65A C65 H65C 109.5
H65B C65 H65C 109.5
C64 C66 H66A 109.5
C64 C66 H66B 109.5
H66A C66 H66B 109.5
C64 C66 H66C 109.5
H66A C66 H66C 109.5
H66B C66 H66C 109.5
C63 C67 C68 112.0(3)
C63 C67 C69 109.4(3)
C68 C67 C69 111.2(3)
C63 C67 H67 108.0
C68 C67 H67 108.0
C69 C67 H67 108.0
C67 C68 H68A 109.5
C67 C68 H68B 109.5
H68A C68 H68B 109.5
C67 C68 H68C 109.5
H68A C68 H68C 109.5
H68B C68 H68C 109.5
C67 C69 H69A 109.5
C67 C69 H69B 109.5
H69A C69 H69B 109.5
C67 C69 H69C 109.5
H69A C69 H69C 109.5
H69B C69 H69C 109.5
C75 C70 C71 123.3(2)
C75 C70 N6 118.9(2)
C71 C70 N6 117.3(2)
C72 C71 C70 116.9(2)
C72 C71 C76 120.8(2)
C70 C71 C76 122.3(2)
C73 C72 C71 120.9(3)
C73 C72 H72 119.6
C71 C72 H72 119.6
C74 C73 C72 120.8(3)
C74 C73 H73 119.6
C72 C73 H73 119.6
C73 C74 C75 121.3(3)
C73 C74 H74 119.4
C75 C74 H74 119.4
C70 C75 C74 116.7(2)
C70 C75 C79 124.0(2)
C74 C75 C79 119.3(2)
C71 C76 C77 113.1(2)
C71 C76 C78 110.4(2)
C77 C76 C78 110.5(2)
C71 C76 H76 107.5
C77 C76 H76 107.5
C78 C76 H76 107.5
C76 C77 H77A 109.5
C76 C77 H77B 109.5
H77A C77 H77B 109.5
C76 C77 H77C 109.5
H77A C77 H77C 109.5
H77B C77 H77C 109.5
C76 C78 H78A 109.5
C76 C78 H78B 109.5
H78A C78 H78B 109.5
C76 C78 H78C 109.5
H78A C78 H78C 109.5
H78B C78 H78C 109.5
C75 C79 C80 111.7(2)
C75 C79 C81 110.1(3)
C80 C79 C81 110.5(2)
C75 C79 H79 108.2
C80 C79 H79 108.2
C81 C79 H79 108.2
C79 C80 H80A 109.5
C79 C80 H80B 109.5
H80A C80 H80B 109.5
C79 C80 H80C 109.5
H80A C80 H80C 109.5
H80B C80 H80C 109.5
C79 C81 H81A 109.5
C79 C81 H81B 109.5
H81A C81 H81B 109.5
C79 C81 H81C 109.5
H81A C81 H81C 109.5
H81B C81 H81C 109.5
N8 C82 N7 106.4(2)
N8 C82 P4 134.46(18)
N7 C82 P4 117.98(18)
C82 N7 C83 109.2(2)
C82 N7 C85 126.5(2)
C83 N7 C85 124.2(2)
C84 C83 N7 107.5(2)
C84 C83 H83 126.3
N7 C83 H83 126.3
C83 C84 N8 107.7(2)
C83 C84 H84 126.2
N8 C84 H84 126.2
C82 N8 C84 109.3(2)
C82 N8 C97 130.0(2)
C84 N8 C97 120.6(2)
C90 C85 C86 123.6(3)
C90 C85 N7 118.5(2)
C86 C85 N7 117.8(3)
C87 C86 C85 115.9(3)
C87 C86 C91 121.0(3)
C85 C86 C91 122.8(3)
C88 C87 C86 121.9(3)
C88 C87 H87 119.1
C86 C87 H87 119.1
C87 C88 C89 120.3(3)
C87 C88 H88 119.9
C89 C88 H88 119.9
C88 C89 C90 121.4(3)
C88 C89 H89 119.3
C90 C89 H89 119.3
C89 C90 C85 116.6(3)
C89 C90 C94 120.0(3)
C85 C90 C94 122.9(2)
C86 C91 C93 109.4(3)
C86 C91 C92 112.7(3)
C93 C91 C92 109.5(3)
C86 C91 H91 108.4
C93 C91 H91 108.4
C92 C91 H91 108.4
C91 C92 H92A 109.5
C91 C92 H92B 109.5
H92A C92 H92B 109.5
C91 C92 H92C 109.5
H92A C92 H92C 109.5
H92B C92 H92C 109.5
C91 C93 H93A 109.5
C91 C93 H93B 109.5
H93A C93 H93B 109.5
C91 C93 H93C 109.5
H93A C93 H93C 109.5
H93B C93 H93C 109.5
C90 C94 C95 113.9(3)
C90 C94 C96 107.6(3)
C95 C94 C96 110.9(3)
C90 C94 H94 108.1
C95 C94 H94 108.1
C96 C94 H94 108.1
C94 C95 H95A 109.5
C94 C95 H95B 109.5
H95A C95 H95B 109.5
C94 C95 H95C 109.5
H95A C95 H95C 109.5
H95B C95 H95C 109.5
C94 C96 H96A 109.5
C94 C96 H96B 109.5
H96A C96 H96B 109.5
C94 C96 H96C 109.5
H96A C96 H96C 109.5
H96B C96 H96C 109.5
C102 C97 C98 123.4(2)
C102 C97 N8 118.8(2)
C98 C97 N8 117.5(2)
C99 C98 C97 116.4(3)
C99 C98 C103 120.3(3)
C97 C98 C103 123.0(3)
C100 C99 C98 121.2(3)
C100 C99 H99 119.4
C98 C99 H99 119.4
C101 C100 C99 120.6(3)
C101 C100 H100 119.7
C99 C100 H100 119.7
C100 C101 C102 121.3(3)
C100 C101 H101 119.3
C102 C101 H101 119.3
C101 C102 C97 116.9(3)
C101 C102 C106 119.0(3)
C97 C102 C106 124.0(2)
C98 C103 C104 113.4(3)
C98 C103 C105 109.2(3)
C104 C103 C105 110.5(3)
C98 C103 H103 107.8
C104 C103 H103 107.8
C105 C103 H103 107.8
C103 C104 H10A 109.5
C103 C104 H10B 109.5
H10A C104 H10B 109.5
C103 C104 H10C 109.5
H10A C104 H10C 109.5
H10B C104 H10C 109.5
C103 C105 H10D 109.5
C103 C105 H10E 109.5
H10D C105 H10E 109.5
C103 C105 H10F 109.5
H10D C105 H10F 109.5
H10E C105 H10F 109.5
C102 C106 C108 109.7(3)
C102 C106 C107 112.8(3)
C108 C106 C107 109.6(3)
C102 C106 H106 108.2
C108 C106 H106 108.2
C107 C106 H106 108.2
C106 C107 H10G 109.5
C106 C107 H10H 109.5
H10G C107 H10H 109.5
C106 C107 H10I 109.5
H10G C107 H10I 109.5
H10H C107 H10I 109.5
C106 C108 H10J 109.5
C106 C108 H10K 109.5
H10J C108 H10K 109.5
C106 C108 H10L 109.5
H10J C108 H10L 109.5
H10K C108 H10L 109.5
C217 B201 C225 102.43(17)
C217 B201 C209 113.71(18)
C225 B201 C209 112.61(18)
C217 B201 C201 113.03(18)
C225 B201 C201 112.80(18)
C209 B201 C201 102.67(17)
C202 C201 C206 115.8(2)
C202 C201 B201 121.5(2)
C206 C201 B201 122.06(19)
C203 C202 C201 122.2(2)
C203 C202 H202 118.9
C201 C202 H202 118.9
C204 C203 C202 120.9(2)
C204 C203 C207 120.3(2)
C202 C203 C207 118.8(2)
C203 C204 C205 118.1(2)
C203 C204 H204 120.9
C205 C204 H204 120.9
C204 C205 C206 120.9(2)
C204 C205 C208 119.4(2)
C206 C205 C208 119.7(2)
C205 C206 C201 122.0(2)
C205 C206 H206 119.0
C201 C206 H206 119.0
F1C C207 F1A 108.0(3)
F1C C207 F1B 104.4(3)
F1A C207 F1B 104.8(3)
F1C C207 C203 113.1(3)
F1A C207 C203 113.4(3)
F1B C207 C203 112.5(3)
F2E C208 F2F 103.7(15)
F2E C208 F2D 106.5(14)
F2F C208 F2D 108.1(14)
F2A C208 F2B 106.4(3)
F2A C208 F2C 106.0(3)
F2B C208 F2C 104.7(3)
F2E C208 C205 116.0(7)
F2F C208 C205 108.2(7)
F2D C208 C205 113.7(7)
F2A C208 C205 113.4(2)
F2B C208 C205 112.0(3)
F2C C208 C205 113.7(2)
C214 C209 C210 116.0(2)
C214 C209 B201 122.32(19)
C210 C209 B201 121.08(19)
C211 C210 C209 121.8(2)
C211 C210 H210 119.1
C209 C210 H210 119.1
C212 C211 C210 121.2(2)
C212 C211 C215 119.7(2)
C210 C211 C215 119.0(2)
C211 C212 C213 117.9(2)
C211 C212 H212 121.0
C213 C212 H212 121.0
C212 C213 C214 120.7(2)
C212 C213 C216 120.9(2)
C214 C213 C216 118.4(2)
C213 C214 C209 122.4(2)
C213 C214 H214 118.8
C209 C214 H214 118.8
F3B C215 F3A 105.8(2)
F3B C215 F3C 106.6(3)
F3A C215 F3C 106.3(2)
F3B C215 C211 113.0(2)
F3A C215 C211 113.3(2)
F3C C215 C211 111.4(2)
F4A C216 F4C 106.9(2)
F4A C216 F4B 106.5(2)
F4C C216 F4B 105.1(2)
F4A C216 C213 113.3(2)
F4C C216 C213 112.6(2)
F4B C216 C213 111.9(2)
C218 C217 C222 116.0(2)
C218 C217 B201 121.5(2)
C222 C217 B201 121.81(19)
C217 C218 C219 122.5(2)
C217 C218 H218 118.7
C219 C218 H218 118.7
C220 C219 C218 120.4(2)
C220 C219 C223 121.1(2)
C218 C219 C223 118.5(2)
C221 C220 C219 118.3(2)
C221 C220 H220 120.9
C219 C220 H220 120.9
C220 C221 C222 121.0(2)
C220 C221 C224 119.9(2)
C222 C221 C224 119.0(2)
C221 C222 C217 121.7(2)
C221 C222 H222 119.1
C217 C222 H222 119.1
F5A C223 F5C 106.0(3)
F5A C223 F5B 107.5(3)
F5C C223 F5B 103.7(3)
F5A C223 C219 114.1(3)
F5C C223 C219 112.3(2)
F5B C223 C219 112.4(2)
F6C C224 F6B 105.7(3)
F6C C224 F6A 108.3(3)
F6B C224 F6A 103.3(3)
F6C C224 C221 112.9(2)
F6B C224 C221 113.2(2)
F6A C224 C221 112.8(2)
C226 C225 C230 115.9(2)
C226 C225 B201 122.1(2)
C230 C225 B201 121.6(2)
C227 C226 C225 121.9(2)
C227 C226 H226 119.1
C225 C226 H226 119.1
C228 C227 C226 120.8(2)
C228 C227 C231 118.8(2)
C226 C227 C231 120.3(2)
C227 C228 C229 118.2(2)
C227 C228 H228 120.9
C229 C228 H228 120.9
C228 C229 C230 121.0(2)
C228 C229 C232 118.5(2)
C230 C229 C232 120.6(3)
C229 C230 C225 122.1(2)
C229 C230 H230 118.9
C225 C230 H230 118.9
F7D C231 F7F 110.6(10)
F7B C231 F7C 105.9(4)
F7B C231 F7A 105.4(4)
F7C C231 F7A 104.3(4)
F7D C231 F7E 104.1(10)
F7F C231 F7E 105.6(9)
F7D C231 C227 111.8(6)
F7F C231 C227 114.5(5)
F7B C231 C227 112.8(3)
F7C C231 C227 113.3(3)
F7A C231 C227 114.4(3)
F7E C231 C227 109.5(6)
F8D C232 F8F 103.2(11)
F8D C232 F8E 101.2(10)
F8F C232 F8E 107.6(11)
F8A C232 F8B 108.1(4)
F8A C232 F8C 109.0(4)
F8B C232 F8C 100.0(3)
F8D C232 C229 109.2(7)
F8F C232 C229 112.5(7)
F8A C232 C229 114.9(3)
F8E C232 C229 121.2(7)
F8B C232 C229 112.6(3)
F8C C232 C229 111.1(3)
C325 B301 C301 110.93(19)
C325 B301 C317 105.14(19)
C301 B301 C317 112.30(19)
C325 B301 C309 110.99(19)
C301 B301 C309 105.84(19)
C317 B301 C309 111.76(19)
C306 C301 C302 115.5(2)
C306 C301 B301 124.2(2)
C302 C301 B301 120.2(2)
C303 C302 C301 122.4(2)
C303 C302 H302 118.8
C301 C302 H302 118.8
C304 C303 C302 121.0(2)
C304 C303 C307 119.5(2)
C302 C303 C307 119.4(2)
C303 C304 C305 117.7(2)
C303 C304 H304 121.1
C305 C304 H304 121.1
C304 C305 C306 121.1(2)
C304 C305 C308 119.2(2)
C306 C305 C308 119.6(2)
C305 C306 C301 122.2(2)
C305 C306 H306 118.9
C301 C306 H306 118.9
F9A C307 F9B 105.2(2)
F9A C307 F9C 105.4(3)
F9B C307 F9C 106.8(3)
F9A C307 C303 112.7(2)
F9B C307 C303 114.0(2)
F9C C307 C303 112.2(2)
F10F C308 F10D 108.6(12)
F10C C308 F10B 109.4(3)
F10C C308 F10A 105.2(3)
F10B C308 F10A 103.7(2)
F10F C308 F10E 100.3(10)
F10D C308 F10E 103.2(11)
F10F C308 C305 113.8(6)
F10D C308 C305 118.2(6)
F10C C308 C305 114.2(2)
F10B C308 C305 111.2(2)
F10A C308 C305 112.4(2)
F10E C308 C305 110.8(5)
C314 C309 C310 115.4(2)
C314 C309 B301 122.6(2)
C310 C309 B301 122.0(2)
C311 C310 C309 122.3(2)
C311 C310 H310 118.8
C309 C310 H310 118.8
C312 C311 C310 121.1(2)
C312 C311 C315 119.3(2)
C310 C311 C315 119.5(2)
C311 C312 C313 117.5(2)
C311 C312 H312 121.2
C313 C312 H312 121.2
C312 C313 C314 121.3(2)
C312 C313 C316 119.6(2)
C314 C313 C316 119.2(2)
C313 C314 C309 122.2(2)
C313 C314 H314 118.9
C309 C314 H314 118.9
F11E C315 F11F 113.1(6)
F11A C315 F11B 107.8(5)
F11A C315 F11C 105.9(5)
F11B C315 F11C 99.1(4)
F11E C315 F11D 103.7(6)
F11F C315 F11D 104.0(5)
F11E C315 C311 114.5(3)
F11F C315 C311 110.9(3)
F11A C315 C311 115.7(3)
F11B C315 C311 113.4(3)
F11C C315 C311 113.3(3)
F11D C315 C311 109.8(3)
F12D C316 F12E 114.2(9)
F12C C316 F12A 113.8(4)
F12D C316 F12F 103.5(8)
F12E C316 F12F 94.3(7)
F12C C316 F12B 101.4(4)
F12A C316 F12B 99.7(4)
F12D C316 C313 118.9(4)
F12E C316 C313 114.5(5)
F12C C316 C313 115.4(3)
F12A C316 C313 115.1(3)
F12F C316 C313 107.3(3)
F12B C316 C313 109.0(3)
C318 C317 C322 115.3(2)
C318 C317 B301 124.5(2)
C322 C317 B301 120.1(2)
C319 C318 C317 122.6(2)
C319 C318 H318 118.7
C317 C318 H318 118.7
C320 C319 C318 121.3(2)
C320 C319 C323 120.7(2)
C318 C319 C323 117.9(2)
C319 C320 C321 117.0(2)
C319 C320 H320 121.5
C321 C320 H320 121.5
C322 C321 C320 121.7(2)
C322 C321 C324 119.8(3)
C320 C321 C324 118.5(3)
C321 C322 C317 122.0(2)
C321 C322 H322 119.0
C317 C322 H322 119.0
F13B C323 F13A 106.3(2)
F13B C323 F13C 106.0(2)
F13A C323 F13C 107.6(3)
F13B C323 C319 113.4(2)
F13A C323 C319 111.2(2)
F13C C323 C319 112.0(2)
F14E C324 F14D 105.3(10)
F14E C324 F14F 111.1(11)
F14D C324 F14F 97.6(8)
F14A C324 F14C 108.5(5)
F14A C324 F14B 105.7(5)
F14C C324 F14B 101.8(4)
F14E C324 C321 117.3(5)
F14A C324 C321 115.2(3)
F14D C324 C321 110.7(5)
F14F C324 C321 112.6(4)
F14C C324 C321 111.5(3)
F14B C324 C321 113.2(3)
C330 C325 C326 115.8(2)
C330 C325 B301 123.2(2)
C326 C325 B301 120.9(2)
C327 C326 C325 122.2(2)
C327 C326 H326 118.9
C325 C326 H326 118.9
C328 C327 C326 120.8(3)
C328 C327 C331 119.7(3)
C326 C327 C331 119.5(3)
C327 C328 C329 118.3(2)
C327 C328 H328 120.9
C329 C328 H328 120.9
C328 C329 C330 120.8(3)
C328 C329 C332 120.3(3)
C330 C329 C332 118.9(3)
C329 C330 C325 122.0(3)
C329 C330 H330 119.0
C325 C330 H330 119.0
F15F C331 F15D 109.5(11)
F15F C331 F15E 100.8(10)
F15D C331 F15E 95.6(8)
F15B C331 F15A 110.0(4)
F15B C331 F15C 110.2(4)
F15A C331 F15C 99.0(3)
F15F C331 C327 120.2(8)
F15B C331 C327 114.5(3)
F15D C331 C327 116.9(4)
F15E C331 C327 109.7(5)
F15A C331 C327 110.0(3)
F15C C331 C327 112.1(3)
F16D C332 F16F 115(2)
F16D C332 F16E 101.8(19)
F16F C332 F16E 107(2)
F16C C332 F16B 106.8(3)
F16C C332 F16A 105.3(4)
F16B C332 F16A 103.8(4)
F16D C332 C329 115.7(11)
F16F C332 C329 112.0(10)
F16E C332 C329 103.1(9)
F16C C332 C329 113.6(3)
F16B C332 C329 113.5(3)
F16A C332 C329 113.0(3)

loop_
_geom_bond_atom_site_label_1
_geom_bond_atom_site_label_2
_geom_bond_distance
P1 C1 1.867(2)
P1 P2 2.2641(8)
P1 Br2 2.2948(6)
P1 Br1 2.7518(6)
P2 C28 1.870(2)
P2 Br3 2.3070(6)
P2 Br1 2.7385(6)
C1 N2 1.352(3)
C1 N1 1.357(3)
N1 C2 1.378(3)
N1 C4 1.452(3)
C2 C3 1.344(3)
C2 H2 0.9500
C3 N2 1.381(3)
C3 H3 0.9500
N2 C16 1.458(3)
C4 C9 1.398(3)
C4 C5 1.404(3)
C5 C6 1.395(4)
C5 C10 1.522(4)
C6 C7 1.379(5)
C6 H6 0.9500
C7 C8 1.370(5)
C7 H7 0.9500
C8 C9 1.397(4)
C8 H8 0.9500
C9 C13 1.517(4)
C10 C11 1.529(4)
C10 C12 1.533(4)
C10 H10 1.0000
C11 H11A 0.9800
C11 H11B 0.9800
C11 H11C 0.9800
C12 H12A 0.9800
C12 H12B 0.9800
C12 H12C 0.9800
C13 C14 1.530(4)
C13 C15 1.538(4)
C13 H13 1.0000
C14 H14A 0.9800
C14 H14B 0.9800
C14 H14C 0.9800
C15 H15A 0.9800
C15 H15B 0.9800
C15 H15C 0.9800
C16 C17 1.398(3)
C16 C21 1.400(3)
C17 C18 1.398(3)
C17 C22 1.521(3)
C18 C19 1.375(4)
C18 H18 0.9500
C19 C20 1.383(4)
C19 H19 0.9500
C20 C21 1.398(3)
C20 H20 0.9500
C21 C25 1.517(3)
C22 C23 1.531(3)
C22 C24 1.534(4)
C22 H22 1.0000
C23 H23A 0.9800
C23 H23B 0.9800
C23 H23C 0.9800
C24 H24A 0.9800
C24 H24B 0.9800
C24 H24C 0.9800
C25 C26 1.524(3)
C25 C27 1.533(3)
C25 H25 1.0000
C26 H26A 0.9800
C26 H26B 0.9800
C26 H26C 0.9800
C27 H27A 0.9800
C27 H27B 0.9800
C27 H27C 0.9800
C28 N4 1.355(3)
C28 N3 1.360(3)
N3 C29 1.373(3)
N3 C31 1.461(3)
C29 C30 1.344(4)
C29 H29 0.9500
C30 N4 1.380(3)
C30 H30 0.9500
N4 C43 1.457(3)
C31 C36 1.395(4)
C31 C32 1.409(3)
C32 C33 1.399(4)
C32 C37 1.513(4)
C33 C34 1.379(4)
C33 H33 0.9500
C34 C35 1.372(4)
C34 H34 0.9500
C35 C36 1.395(4)
C35 H35 0.9500
C36 C40 1.521(4)
C37 C38 1.533(5)
C37 C39 1.540(4)
C37 H37 1.0000
C38 H38A 0.9800
C38 H38B 0.9800
C38 H38C 0.9800
C39 H39A 0.9800
C39 H39B 0.9800
C39 H39C 0.9800
C40 C41 1.532(4)
C40 C42 1.532(4)
C40 H40 1.0000
C41 H41A 0.9800
C41 H41B 0.9800
C41 H41C 0.9800
C42 H42A 0.9800
C42 H42B 0.9800
C42 H42C 0.9800
C43 C48 1.396(3)
C43 C44 1.407(3)
C44 C45 1.386(4)
C44 C49 1.520(4)
C45 C46 1.378(4)
C45 H45 0.9500
C46 C47 1.380(4)
C46 H46 0.9500
C47 C48 1.398(4)
C47 H47 0.9500
C48 C52 1.516(3)
C49 C51 1.528(5)
C49 C50 1.531(5)
C49 H49 1.0000
C50 H50A 0.9800
C50 H50B 0.9800
C50 H50C 0.9800
C51 H51A 0.9800
C51 H51B 0.9800
C51 H51C 0.9800
C52 C53 1.528(4)
C52 C54 1.535(4)
C52 H52 1.0000
C53 H53A 0.9800
C53 H53B 0.9800
C53 H53C 0.9800
C54 H54A 0.9800
C54 H54B 0.9800
C54 H54C 0.9800
P3 C55 1.872(2)
P3 P4 2.2612(8)
P3 Br5 2.3054(6)
P3 Br4 2.7218(6)
P4 C82 1.861(2)
P4 Br6 2.2995(6)
P4 Br4 2.7122(6)
C55 N6 1.353(3)
C55 N5 1.355(3)
N5 C56 1.371(3)
N5 C58 1.459(3)
C56 C57 1.350(4)
C56 H56 0.9500
C57 N6 1.379(3)
C57 H57 0.9500
N6 C70 1.456(3)
C58 C63 1.398(4)
C58 C59 1.407(4)
C59 C60 1.393(4)
C59 C64 1.526(4)
C60 C61 1.385(5)
C60 H60 0.9500
C61 C62 1.378(5)
C61 H61 0.9500
C62 C63 1.395(4)
C62 H62 0.9500
C63 C67 1.513(4)
C64 C66 1.526(4)
C64 C65 1.531(4)
C64 H64 1.0000
C65 H65A 0.9800
C65 H65B 0.9800
C65 H65C 0.9800
C66 H66A 0.9800
C66 H66B 0.9800
C66 H66C 0.9800
C67 C68 1.526(5)
C67 C69 1.532(5)
C67 H67 1.0000
C68 H68A 0.9800
C68 H68B 0.9800
C68 H68C 0.9800
C69 H69A 0.9800
C69 H69B 0.9800
C69 H69C 0.9800
C70 C75 1.395(3)
C70 C71 1.409(3)
C71 C72 1.388(4)
C71 C76 1.524(3)
C72 C73 1.385(4)
C72 H72 0.9500
C73 C74 1.372(4)
C73 H73 0.9500
C74 C75 1.397(4)
C74 H74 0.9500
C75 C79 1.518(4)
C76 C77 1.524(4)
C76 C78 1.537(4)
C76 H76 1.0000
C77 H77A 0.9800
C77 H77B 0.9800
C77 H77C 0.9800
C78 H78A 0.9800
C78 H78B 0.9800
C78 H78C 0.9800
C79 C80 1.528(4)
C79 C81 1.538(4)
C79 H79 1.0000
C80 H80A 0.9800
C80 H80B 0.9800
C80 H80C 0.9800
C81 H81A 0.9800
C81 H81B 0.9800
C81 H81C 0.9800
C82 N8 1.352(3)
C82 N7 1.358(3)
N7 C83 1.378(4)
N7 C85 1.464(3)
C83 C84 1.337(4)
C83 H83 0.9500
C84 N8 1.377(3)
C84 H84 0.9500
N8 C97 1.462(3)
C85 C90 1.397(4)
C85 C86 1.402(4)
C86 C87 1.394(5)
C86 C91 1.518(5)
C87 C88 1.373(6)
C87 H87 0.9500
C88 C89 1.371(5)
C88 H88 0.9500
C89 C90 1.393(4)
C89 H89 0.9500
C90 C94 1.509(4)
C91 C93 1.538(5)
C91 C92 1.539(5)
C91 H91 1.0000
C92 H92A 0.9800
C92 H92B 0.9800
C92 H92C 0.9800
C93 H93A 0.9800
C93 H93B 0.9800
C93 H93C 0.9800
C94 C95 1.517(5)
C94 C96 1.541(5)
C94 H94 1.0000
C95 H95A 0.9800
C95 H95B 0.9800
C95 H95C 0.9800
C96 H96A 0.9800
C96 H96B 0.9800
C96 H96C 0.9800
C97 C102 1.398(4)
C97 C98 1.404(4)
C98 C99 1.402(4)
C98 C103 1.510(4)
C99 C100 1.378(5)
C99 H99 0.9500
C100 C101 1.372(5)
C100 H100 0.9500
C101 C102 1.395(4)
C101 H101 0.9500
C102 C106 1.517(4)
C103 C104 1.534(5)
C103 C105 1.536(5)
C103 H103 1.0000
C104 H10A 0.9800
C104 H10B 0.9800
C104 H10C 0.9800
C105 H10D 0.9800
C105 H10E 0.9800
C105 H10F 0.9800
C106 C108 1.531(4)
C106 C107 1.535(5)
C106 H106 1.0000
C107 H10G 0.9800
C107 H10H 0.9800
C107 H10I 0.9800
C108 H10J 0.9800
C108 H10K 0.9800
C108 H10L 0.9800
B201 C217 1.637(3)
B201 C225 1.638(3)
B201 C209 1.639(3)
B201 C201 1.642(3)
C201 C202 1.398(3)
C201 C206 1.404(3)
C202 C203 1.397(3)
C202 H202 0.9500
C203 C204 1.382(4)
C203 C207 1.501(4)
C204 C205 1.388(4)
C204 H204 0.9500
C205 C206 1.395(3)
C205 C208 1.492(4)
C206 H206 0.9500
C207 F1C 1.331(4)
C207 F1A 1.329(4)
C207 F1B 1.335(4)
C208 F2E 1.207(17)
C208 F2F 1.346(19)
C208 F2D 1.305(17)
C208 F2A 1.323(3)
C208 F2B 1.330(4)
C208 F2C 1.326(4)
C209 C214 1.396(3)
C209 C210 1.400(3)
C210 C211 1.397(3)
C210 H210 0.9500
C211 C212 1.383(3)
C211 C215 1.498(3)
C212 C213 1.389(3)
C212 H212 0.9500
C213 C214 1.393(3)
C213 C216 1.497(3)
C214 H214 0.9500
C215 F3B 1.329(3)
C215 F3A 1.332(3)
C215 F3C 1.332(3)
C216 F4A 1.328(3)
C216 F4C 1.336(3)
C216 F4B 1.344(3)
C217 C218 1.393(3)
C217 C222 1.403(3)
C218 C219 1.396(3)
C218 H218 0.9500
C219 C220 1.390(4)
C219 C223 1.495(4)
C220 C221 1.381(4)
C220 H220 0.9500
C221 C222 1.397(3)
C221 C224 1.500(4)
C222 H222 0.9500
C223 F5A 1.316(4)
C223 F5C 1.327(4)
C223 F5B 1.339(4)
C224 F6C 1.306(3)
C224 F6B 1.328(4)
C224 F6A 1.330(3)
C225 C226 1.402(3)
C225 C230 1.402(3)
C226 C227 1.395(3)
C226 H226 0.9500
C227 C228 1.384(4)
C227 C231 1.496(4)
C228 C229 1.386(4)
C228 H228 0.9500
C229 C230 1.386(3)
C229 C232 1.495(4)
C230 H230 0.9500
C231 F7D 1.216(16)
C231 F7F 1.257(13)
C231 F7B 1.296(5)
C231 F7C 1.312(4)
C231 F7A 1.331(5)
C231 F7E 1.330(18)
C232 F8D 1.36(2)
C232 F8F 1.299(19)
C232 F8A 1.273(5)
C232 F8E 1.204(15)
C232 F8B 1.328(5)
C232 F8C 1.362(5)
B301 C325 1.642(3)
B301 C301 1.643(4)
B301 C317 1.645(4)
B301 C309 1.650(3)
C301 C306 1.397(3)
C301 C302 1.403(3)
C302 C303 1.389(4)
C302 H302 0.9500
C303 C304 1.386(4)
C303 C307 1.498(4)
C304 C305 1.385(4)
C304 H304 0.9500
C305 C306 1.393(4)
C305 C308 1.499(4)
C306 H306 0.9500
C307 F9A 1.327(4)
C307 F9B 1.329(3)
C307 F9C 1.337(3)
C308 F10F 1.222(14)
C308 F10D 1.225(13)
C308 F10C 1.300(3)
C308 F10B 1.328(4)
C308 F10A 1.365(4)
C308 F10E 1.465(13)
C309 C314 1.398(3)
C309 C310 1.403(3)
C310 C311 1.390(3)
C310 H310 0.9500
C311 C312 1.384(4)
C311 C315 1.498(4)
C312 C313 1.385(4)
C312 H312 0.9500
C313 C314 1.393(3)
C313 C316 1.492(4)
C314 H314 0.9500
C315 F11E 1.233(6)
C315 F11F 1.259(6)
C315 F11A 1.268(5)
C315 F11B 1.300(5)
C315 F11C 1.359(5)
C315 F11D 1.387(6)
C316 F12D 1.153(8)
C316 F12E 1.286(12)
C316 F12C 1.253(5)
C316 F12A 1.305(4)
C316 F12F 1.459(9)
C316 F12B 1.414(5)
C317 C318 1.395(3)
C317 C322 1.409(3)
C318 C319 1.393(4)
C318 H318 0.9500
C319 C320 1.384(4)
C319 C323 1.501(4)
C320 C321 1.394(4)
C320 H320 0.9500
C321 C322 1.386(4)
C321 C324 1.503(4)
C322 H322 0.9500
C323 F13B 1.334(3)
C323 F13A 1.335(3)
C323 F13C 1.339(3)
C324 F14E 1.196(10)
C324 F14A 1.272(5)
C324 F14D 1.367(13)
C324 F14F 1.305(11)
C324 F14C 1.323(6)
C324 F14B 1.336(5)
C325 C330 1.399(3)
C325 C326 1.403(4)
C326 C327 1.392(4)
C326 H326 0.9500
C327 C328 1.382(4)
C327 C331 1.496(4)
C328 C329 1.386(5)
C328 H328 0.9500
C329 C330 1.396(4)
C329 C332 1.503(4)
C330 H330 0.9500
C331 F15F 1.198(16)
C331 F15B 1.247(5)
C331 F15D 1.343(11)
C331 F15E 1.478(15)
C331 F15A 1.363(5)
C331 F15C 1.335(5)
C332 F16D 1.11(3)
C332 F16F 1.20(2)
C332 F16E 1.44(2)
C332 F16C 1.293(5)
C332 F16B 1.325(4)
C332 F16A 1.349(6)
